data_7035754
loop_
_publ_author_name
'Tian, Haiquan'
'Bao, Song-Song'
'Zheng, Li-Min'

_publ_section_title
;
 Enlarging the ring by incorporating a phosphonate coligand: from the
 cyclic hexanuclear to octanuclear dysprosium clusters.
;
_journal_issue 32
_journal_name_full 'Dalton transactions (Cambridge, England : 2003)'
_journal_page_first 14208
_journal_page_last 14212
_journal_paper_doi 10.1039/c5dt02468d
_journal_volume 44
_journal_year 2015
_chemical_formula_moiety 'C104 H84 Dy8 N32 O40 P4, 6(O)'
_chemical_formula_sum 'C104 H84 Dy8 N32 O46 P4'
_chemical_formula_weight 3941.91
_chemical_name_systematic
;
 ?
;
_space_group_crystal_system triclinic
_space_group_IT_number 2
_space_group_name_Hall '-P 1'
_space_group_name_H-M_alt 'P -1'
_symmetry_space_group_name_Hall '-P 1'
_symmetry_space_group_name_H-M 'P -1'
_atom_sites_solution_hydrogens geom
_audit_creation_method SHELXL-2013
_audit_update_record
;
2015-05-22 deposited with the CCDC.
2015-07-10 downloaded from the CCDC.
;
_cell_angle_alpha 100.285(2)
_cell_angle_beta 92.256(2)
_cell_angle_gamma 90.698(2)
_cell_formula_units_Z 2
_cell_length_a 16.9559(18)
_cell_length_b 17.1330(19)
_cell_length_c 24.352(3)
_cell_measurement_reflns_used 9150
_cell_measurement_temperature 123(2)
_cell_measurement_theta_max 27.438
_cell_measurement_theta_min 2.417
_cell_volume 6954.0(14)
_computing_cell_refinement SMART
_computing_data_collection 'SMART (Bruker, 2000)'
_computing_data_reduction 'SAINT (Bruker, 2000)'
_computing_molecular_graphics SHELXTL
_computing_publication_material SHELXTL
_computing_structure_refinement 'SHELXL-2013 (Sheldrick, 2013)'
_computing_structure_solution 'SHELXTL (Bruker, 2000)'
_diffrn_ambient_temperature 123(2)
_diffrn_measured_fraction_theta_full 0.988
_diffrn_measured_fraction_theta_max 0.976
_diffrn_measurement_device_type 'Bruker APEX DUO'
_diffrn_radiation_type MoK\a
_diffrn_radiation_wavelength 0.71073
_diffrn_reflns_av_R_equivalents 0.0673
_diffrn_reflns_av_unetI/netI 0.1222
_diffrn_reflns_laue_measured_fraction_full 0.988
_diffrn_reflns_laue_measured_fraction_max 0.976
_diffrn_reflns_limit_h_max 21
_diffrn_reflns_limit_h_min -21
_diffrn_reflns_limit_k_max 22
_diffrn_reflns_limit_k_min -22
_diffrn_reflns_limit_l_max 23
_diffrn_reflns_limit_l_min -31
_diffrn_reflns_number 60434
_diffrn_reflns_point_group_measured_fraction_full 0.988
_diffrn_reflns_point_group_measured_fraction_max 0.976
_diffrn_reflns_theta_full 25.242
_diffrn_reflns_theta_max 27.515
_diffrn_reflns_theta_min 0.851
_exptl_absorpt_coefficient_mu 4.378
_exptl_absorpt_correction_T_max 0.353
_exptl_absorpt_correction_T_min 0.204
_exptl_absorpt_correction_type multi-scan
_exptl_absorpt_process_details 'SADABS(Bruker, 2000)'
_exptl_crystal_colour brown
_exptl_crystal_density_diffrn 1.883
_exptl_crystal_description block
_exptl_crystal_F_000 3776
_exptl_crystal_size_max 0.450
_exptl_crystal_size_mid 0.400
_exptl_crystal_size_min 0.300
_refine_diff_density_max 3.213
_refine_diff_density_min -2.596
_refine_diff_density_rms 0.240
_refine_ls_extinction_method none
_refine_ls_goodness_of_fit_ref 1.071
_refine_ls_hydrogen_treatment constr
_refine_ls_matrix_type full
_refine_ls_number_parameters 1814
_refine_ls_number_reflns 31249
_refine_ls_number_restraints 315
_refine_ls_restrained_S_all 1.071
_refine_ls_R_factor_all 0.1275
_refine_ls_R_factor_gt 0.0773
_refine_ls_shift/su_max 0.003
_refine_ls_shift/su_mean 0.000
_refine_ls_structure_factor_coef Fsqd
_refine_ls_weighting_details 'w=1/[\s^2^(Fo^2^)+(0.0357P)^2^+93.0758P] where P=(Fo^2^+2Fc^2^)/3'
_refine_ls_weighting_scheme calc
_refine_ls_wR_factor_gt 0.1318
_refine_ls_wR_factor_ref 0.1453
_reflns_Friedel_coverage 0.000
_reflns_number_gt 20713
_reflns_number_total 31249
_reflns_threshold_expression 'I > 2\s(I)'
_cod_data_source_file c5dt02468d2.cif
_cod_data_source_block mo_20150210a_0m
_cod_depositor_comments 'Adding full bibliography for 7035753--7035754.cif.'
_cod_original_cell_volume 6953.9(13)
_cod_database_code 7035754
_shelx_space_group_comment
;
The symmetry employed for this shelxl refinement is uniquely defined
by the following loop, which should always be used as a source of
symmetry information in preference to the above space-group names.
They are only intended as comments.
;
_shelx_estimated_absorpt_t_min 0.243
_shelx_estimated_absorpt_t_max 0.353
_shelxl_version_number 2013-4

loop_
_space_group_symop_operation_xyz
'x, y, z'
'-x, -y, -z'

loop_
_atom_site_label
_atom_site_type_symbol
_atom_site_fract_x
_atom_site_fract_y
_atom_site_fract_z
_atom_site_U_iso_or_equiv
_atom_site_adp_type
_atom_site_occupancy
_atom_site_site_symmetry_order
_atom_site_calc_flag
_atom_site_refinement_flags_posn
_atom_site_refinement_flags_adp
_atom_site_refinement_flags_occupancy
_atom_site_disorder_assembly
_atom_site_disorder_group
Dy1 Dy 0.93626(2) 0.85595(2) 0.26657(2) 0.01952(8) Uani 1 1 d . . . . .
Dy2 Dy 0.77619(2) 1.02097(2) 0.32418(2) 0.01887(8) Uani 1 1 d . . . . .
Dy3 Dy 0.60363(2) 1.06444(2) 0.21338(2) 0.01698(8) Uani 1 1 d . . . . .
Dy4 Dy 0.47212(2) 0.87544(2) 0.13541(2) 0.01617(7) Uani 1 1 d . . . . .
Dy5 Dy 0.36972(2) 0.73720(2) 0.23252(2) 0.01601(7) Uani 1 1 d . . . . .
Dy6 Dy 0.51068(2) 0.65655(2) 0.34777(2) 0.01825(8) Uani 1 1 d . . . . .
Dy7 Dy 0.70251(2) 0.53192(2) 0.28936(2) 0.01599(8) Uani 1 1 d . . . . .
Dy8 Dy 0.84830(2) 0.63882(2) 0.19584(2) 0.01717(8) Uani 1 1 d . . . . .
P1 P 0.76859(11) 0.93309(11) 0.19894(8) 0.0185(4) Uani 1 1 d . . . . .
P2 P 0.80672(11) 0.71916(11) 0.31737(8) 0.0187(4) Uani 1 1 d . . . . .
P3 P 0.54591(11) 0.62255(11) 0.22008(8) 0.0187(4) Uani 1 1 d . U . . .
P4 P 0.48884(11) 0.91742(10) 0.26671(8) 0.0161(4) Uani 1 1 d . . . . .
C1 C 1.0403(4) 0.6956(5) 0.2178(4) 0.0272(18) Uani 1 1 d . U . . .
C2 C 1.1224(5) 0.6635(5) 0.2040(4) 0.037(2) Uani 1 1 d . U . . .
H2A H 1.1523 0.6599 0.2387 0.055 Uiso 1 1 calc R U . . .
H2B H 1.1503 0.6994 0.1839 0.055 Uiso 1 1 calc R U . . .
H2C H 1.1172 0.6108 0.1806 0.055 Uiso 1 1 calc R U . . .
C3 C 0.9755(5) 1.0450(5) 0.3295(4) 0.031(2) Uani 1 1 d . . . . .
C4 C 1.0368(6) 1.0982(6) 0.3622(5) 0.054(3) Uani 1 1 d . . . . .
H4A H 1.0115 1.1422 0.3861 0.081 Uiso 1 1 calc R U . . .
H4B H 1.0711 1.1194 0.3366 0.081 Uiso 1 1 calc R U . . .
H4C H 1.0685 1.0683 0.3856 0.081 Uiso 1 1 calc R U . . .
C5 C 0.7328(4) 1.1978(4) 0.2849(4) 0.025(2) Uani 1 1 d . . . . .
C6 C 0.7546(6) 1.2853(5) 0.3023(5) 0.061(3) Uani 1 1 d . . . . .
H6A H 0.7516 1.3111 0.2694 0.092 Uiso 1 1 calc R U . . .
H6B H 0.8084 1.2908 0.3188 0.092 Uiso 1 1 calc R U . . .
H6C H 0.7177 1.3104 0.3298 0.092 Uiso 1 1 calc R U . . .
C7 C 0.4409(4) 1.0710(4) 0.1330(3) 0.0230(18) Uani 1 1 d . . . . .
C8 C 0.3764(5) 1.1208(4) 0.1126(4) 0.029(2) Uani 1 1 d . . . . .
H8A H 0.3297 1.1188 0.1348 0.044 Uiso 1 1 calc R U . . .
H8B H 0.3624 1.1000 0.0732 0.044 Uiso 1 1 calc R U . . .
H8C H 0.3952 1.1759 0.1165 0.044 Uiso 1 1 calc R U . . .
C9 C 0.2798(4) 0.8245(5) 0.1364(3) 0.0236(19) Uani 1 1 d . . . . .
C10 C 0.2068(6) 0.8194(7) 0.0978(4) 0.057(3) Uani 1 1 d . . . . .
H10A H 0.2060 0.8654 0.0790 0.086 Uiso 1 1 calc R U . . .
H10B H 0.1596 0.8189 0.1197 0.086 Uiso 1 1 calc R U . . .
H10C H 0.2078 0.7706 0.0699 0.086 Uiso 1 1 calc R U . . .
C11 C 0.3148(5) 0.6214(5) 0.3222(4) 0.0295(19) Uani 1 1 d . U . . .
C12 C 0.2433(6) 0.5945(7) 0.3498(5) 0.058(3) Uani 1 1 d . U . . .
H12A H 0.2327 0.5380 0.3357 0.088 Uiso 1 1 calc R U . . .
H12B H 0.1975 0.6251 0.3412 0.088 Uiso 1 1 calc R U . . .
H12C H 0.2536 0.6030 0.3903 0.088 Uiso 1 1 calc R U . . .
C13 C 0.5636(5) 0.4711(4) 0.3652(3) 0.0273(19) Uani 1 1 d . . . . .
C14 C 0.5477(7) 0.4191(6) 0.4065(5) 0.095(3) Uani 1 1 d . . . . .
H14A H 0.5734 0.3681 0.3954 0.142 Uiso 1 1 calc R U . . .
H14B H 0.4907 0.4102 0.4078 0.142 Uiso 1 1 calc R U . . .
H14C H 0.5686 0.4446 0.4435 0.142 Uiso 1 1 calc R U . . .
C15 C 0.8701(5) 0.4588(4) 0.2341(4) 0.033(2) Uani 1 1 d . U . . .
C16 C 0.9197(6) 0.3870(5) 0.2233(5) 0.061(3) Uani 1 1 d . U . . .
H16A H 0.9693 0.4002 0.2074 0.092 Uiso 1 1 calc R U . . .
H16B H 0.8913 0.3451 0.1971 0.092 Uiso 1 1 calc R U . . .
H16C H 0.9313 0.3684 0.2585 0.092 Uiso 1 1 calc R U . . .
C17 C 1.0699(5) 0.7902(4) 0.3650(4) 0.030(2) Uani 1 1 d . . . . .
H17 H 1.0928 0.7604 0.3331 0.036 Uiso 1 1 calc R U . . .
C18 C 1.1031(5) 0.7869(5) 0.4168(4) 0.041(3) Uani 1 1 d . . . . .
H18 H 1.1464 0.7530 0.4196 0.049 Uiso 1 1 calc R U . . .
C19 C 1.0143(5) 0.8766(5) 0.4569(4) 0.034(2) Uani 1 1 d . . . . .
H19 H 0.9944 0.9101 0.4885 0.041 Uiso 1 1 calc R U . . .
C20 C 0.9784(4) 0.8763(4) 0.4037(4) 0.0260(19) Uani 1 1 d . . . . .
C21 C 0.9075(4) 0.9233(4) 0.3961(3) 0.0240(19) Uani 1 1 d . . . . .
C22 C 0.7914(5) 1.0562(4) 0.4681(4) 0.026(2) Uani 1 1 d . . . . .
H22 H 0.8113 1.0557 0.5051 0.031 Uiso 1 1 calc R U . . .
C23 C 0.7220(5) 1.1012(5) 0.4577(4) 0.0288(18) Uani 1 1 d . U . . .
H23 H 0.6947 1.1318 0.4872 0.035 Uiso 1 1 calc R U . . .
C24 C 0.6041(4) 1.1171(5) 0.3474(4) 0.0270(18) Uani 1 1 d . U . . .
C25 C 0.5330(5) 1.1606(5) 0.3327(4) 0.0353(18) Uani 1 1 d . U . . .
C26 C 0.4908(6) 1.2074(6) 0.3732(5) 0.060(2) Uani 1 1 d . U . . .
H26 H 0.5051 1.2081 0.4114 0.072 Uiso 1 1 calc R U . . .
C27 C 0.4074(5) 1.2426(6) 0.3077(4) 0.0424(19) Uani 1 1 d . U . . .
H27 H 0.3629 1.2705 0.2970 0.051 Uiso 1 1 calc R U . . .
C28 C 0.4469(5) 1.1926(5) 0.2673(4) 0.0271(16) Uani 1 1 d . U . . .
H28 H 0.4284 1.1868 0.2294 0.032 Uiso 1 1 calc R U . . .
C29 C 0.7245(4) 1.1681(4) 0.1325(3) 0.0265(19) Uani 1 1 d . . . . .
H29 H 0.7396 1.2017 0.1668 0.032 Uiso 1 1 calc R U . . .
C30 C 0.7521(5) 1.1846(5) 0.0810(4) 0.041(2) Uani 1 1 d . . . . .
H30 H 0.7859 1.2296 0.0820 0.049 Uiso 1 1 calc R U . . .
C31 C 0.6855(5) 1.0793(5) 0.0329(4) 0.038(2) Uani 1 1 d . . . . .
H31 H 0.6696 1.0470 -0.0017 0.045 Uiso 1 1 calc R U . . .
C32 C 0.6576(5) 1.0599(4) 0.0818(4) 0.028(2) Uani 1 1 d . . . . .
C33 C 0.6049(5) 0.9910(4) 0.0831(3) 0.0228(18) Uani 1 1 d . . . . .
C34 C 0.4937(5) 0.8561(5) -0.0041(4) 0.033(2) Uani 1 1 d . . . . .
H34 H 0.5017 0.8716 -0.0390 0.040 Uiso 1 1 calc R U . . .
C35 C 0.4463(6) 0.7863(5) -0.0002(4) 0.035(2) Uani 1 1 d . . . . .
H35 H 0.4224 0.7538 -0.0323 0.042 Uiso 1 1 calc R U . . .
C36 C 0.3946(4) 0.6885(4) 0.1012(3) 0.0232(18) Uani 1 1 d . . . . .
C37 C 0.3469(4) 0.6179(4) 0.1067(3) 0.0202(18) Uani 1 1 d . . . . .
C38 C 0.3185(5) 0.5606(5) 0.0622(4) 0.036(2) Uani 1 1 d . . . . .
H38 H 0.3307 0.5669 0.0255 0.043 Uiso 1 1 calc R U . . .
C39 C 0.2577(5) 0.4955(5) 0.1198(4) 0.035(2) Uani 1 1 d . . . . .
H39 H 0.2256 0.4523 0.1260 0.042 Uiso 1 1 calc R U . . .
C40 C 0.2822(4) 0.5510(4) 0.1655(4) 0.0221(18) Uani 1 1 d . . . . .
H40 H 0.2670 0.5450 0.2016 0.027 Uiso 1 1 calc R U . . .
C41 C 0.2178(4) 0.8700(4) 0.2826(3) 0.0238(18) Uani 1 1 d . . . . .
H41 H 0.1981 0.8612 0.2449 0.029 Uiso 1 1 calc R U . . .
C42 C 0.1797(5) 0.9237(5) 0.3226(4) 0.032(2) Uani 1 1 d . . . . .
H42 H 0.1348 0.9502 0.3109 0.038 Uiso 1 1 calc R U . . .
C43 C 0.2677(5) 0.9001(5) 0.3890(3) 0.031(2) Uani 1 1 d . . . . .
H43 H 0.2886 0.9110 0.4264 0.037 Uiso 1 1 calc R U . . .
C44 C 0.3044(5) 0.8454(4) 0.3507(3) 0.0242(18) Uani 1 1 d . . . . .
C45 C 0.3729(4) 0.7989(4) 0.3660(3) 0.0199(17) Uani 1 1 d . . . . .
C46 C 0.4588(6) 0.7455(6) 0.4790(4) 0.049(3) Uani 1 1 d . . . . .
H46 H 0.4273 0.7713 0.5079 0.059 Uiso 1 1 calc R U . . .
C47 C 0.5293(6) 0.7013(6) 0.4911(4) 0.050(3) Uani 1 1 d . . . . .
H47 H 0.5459 0.6973 0.5282 0.060 Uiso 1 1 calc R U . . .
C48 C 0.6755(5) 0.6098(4) 0.4181(3) 0.0234(18) Uani 1 1 d . . . . .
C49 C 0.7503(5) 0.5650(4) 0.4269(3) 0.0237(18) Uani 1 1 d . . . . .
C50 C 0.7845(5) 0.5655(5) 0.4802(4) 0.041(2) Uani 1 1 d . . . . .
H50 H 0.7615 0.5960 0.5119 0.049 Uiso 1 1 calc R U . . .
C51 C 0.8776(5) 0.4825(6) 0.4420(4) 0.039(2) Uani 1 1 d . . . . .
H51 H 0.9230 0.4515 0.4456 0.047 Uiso 1 1 calc R U . . .
C52 C 0.8439(4) 0.4820(4) 0.3877(3) 0.0265(19) Uani 1 1 d . . . . .
H52 H 0.8671 0.4516 0.3561 0.032 Uiso 1 1 calc R U . . .
C53 C 0.5994(4) 0.3566(4) 0.2237(3) 0.0207(18) Uani 1 1 d . . . . .
H53 H 0.5829 0.3539 0.2602 0.025 Uiso 1 1 calc R U . . .
C54 C 0.5749(4) 0.2983(4) 0.1799(3) 0.0219(18) Uani 1 1 d . . . . .
H54 H 0.5398 0.2580 0.1869 0.026 Uiso 1 1 calc R U . . .
C55 C 0.6447(5) 0.3559(4) 0.1212(4) 0.027(2) Uani 1 1 d . . . . .
H55 H 0.6622 0.3577 0.0849 0.032 Uiso 1 1 calc R U . . .
C56 C 0.6686(4) 0.4156(4) 0.1647(3) 0.0226(18) Uani 1 1 d . . . . .
C57 C 0.7217(4) 0.4825(4) 0.1556(3) 0.0179(17) Uani 1 1 d . . . . .
C58 C 0.8310(5) 0.5408(5) 0.0593(4) 0.031(2) Uani 1 1 d . . . . .
H58 H 0.8192 0.4999 0.0281 0.038 Uiso 1 1 calc R U . . .
C59 C 0.8789(5) 0.6096(5) 0.0540(4) 0.033(2) Uani 1 1 d . . . . .
H59 H 0.8988 0.6160 0.0191 0.039 Uiso 1 1 calc R U . . .
C60 C 0.9341(4) 0.7816(4) 0.1351(3) 0.0197(16) Uani 1 1 d . . . . .
C61 C 0.9821(4) 0.8552(4) 0.1337(4) 0.0265(15) Uani 1 1 d . U . . .
C62 C 1.0078(5) 0.8737(5) 0.0840(4) 0.0327(16) Uani 1 1 d . U . . .
H62 H 0.9938 0.8393 0.0498 0.039 Uiso 1 1 calc R U . . .
C63 C 1.0687(5) 0.9856(5) 0.1331(4) 0.0390(18) Uani 1 1 d . U . . .
H63 H 1.1004 1.0320 0.1341 0.047 Uiso 1 1 calc R U . . .
C64 C 1.0425(5) 0.9700(5) 0.1835(4) 0.0334(16) Uani 1 1 d . U . . .
H64 H 1.0550 1.0055 0.2175 0.040 Uiso 1 1 calc R U . . .
C65 C 0.8116(5) 0.9593(5) 0.1371(4) 0.041(2) Uani 1 1 d . . . . .
C66 C 0.7931(5) 0.9079(6) 0.0833(4) 0.048(3) Uani 1 1 d . . . . .
H66 H 0.7596 0.8629 0.0831 0.058 Uiso 1 1 calc R U . . .
C67 C 0.8206(7) 0.9201(7) 0.0333(5) 0.070(4) Uani 1 1 d . . . . .
H67 H 0.8087 0.8836 -0.0003 0.084 Uiso 1 1 calc R U . . .
C68 C 0.8650(7) 0.9856(7) 0.0336(6) 0.072(4) Uani 1 1 d . . . . .
H68 H 0.8830 0.9961 -0.0009 0.086 Uiso 1 1 calc R U . . .
C69 C 0.8860(6) 1.0396(6) 0.0831(5) 0.0600(19) Uani 1 1 d . U . . .
C70 C 0.8563(6) 1.0233(6) 0.1358(5) 0.058(2) Uani 1 1 d . U . . .
C71 C 0.8778(6) 1.0772(6) 0.1848(5) 0.060(2) Uani 1 1 d . U . . .
H71 H 0.8610 1.0678 0.2199 0.072 Uiso 1 1 calc R U . . .
C72 C 0.9236(7) 1.1442(7) 0.1820(6) 0.069(2) Uani 1 1 d . U . . .
H72 H 0.9368 1.1805 0.2155 0.082 Uiso 1 1 calc R U . . .
C73 C 0.9513(7) 1.1602(8) 0.1309(6) 0.076(2) Uani 1 1 d . U . . .
H73 H 0.9830 1.2056 0.1288 0.091 Uiso 1 1 calc R U . . .
C74 C 0.9290(7) 1.1052(7) 0.0849(6) 0.073(2) Uani 1 1 d . U . . .
H74 H 0.9464 1.1151 0.0502 0.088 Uiso 1 1 calc R U . . .
C75 C 0.4307(5) 0.9809(5) 0.3162(4) 0.035(2) Uani 1 1 d . . . . .
C76 C 0.4604(7) 0.9901(6) 0.3762(5) 0.058(3) Uani 1 1 d . . . . .
H76 H 0.5071 0.9641 0.3853 0.069 Uiso 1 1 calc R U . . .
C77 C 0.4213(8) 1.0350(8) 0.4172(6) 0.079(4) Uani 1 1 d . . . . .
H77 H 0.4387 1.0379 0.4551 0.095 Uiso 1 1 calc R U . . .
C78 C 0.3548(7) 1.0774(9) 0.4040(6) 0.081(5) Uani 1 1 d . . . . .
H78 H 0.3278 1.1091 0.4332 0.097 Uiso 1 1 calc R U . . .
C79 C 0.3289(6) 1.0738(7) 0.3506(5) 0.058(3) Uani 1 1 d . . . . .
C80 C 0.2638(7) 1.1133(7) 0.3338(5) 0.058(3) Uani 1 1 d . . . . .
H80 H 0.2382 1.1479 0.3623 0.069 Uiso 1 1 calc R U . . .
C81 C 0.2332(7) 1.1078(7) 0.2815(6) 0.071(4) Uani 1 1 d . . . . .
H81 H 0.1882 1.1371 0.2738 0.085 Uiso 1 1 calc R U . . .
C82 C 0.2689(6) 1.0584(6) 0.2397(5) 0.056(3) Uani 1 1 d . . . . .
H82 H 0.2478 1.0529 0.2025 0.067 Uiso 1 1 calc R U . . .
C83 C 0.3368(5) 1.0153(5) 0.2507(4) 0.039(2) Uani 1 1 d . . . . .
H83 H 0.3617 0.9829 0.2208 0.046 Uiso 1 1 calc R U . . .
C84 C 0.3671(6) 1.0201(6) 0.3047(4) 0.046(3) Uani 1 1 d . . . . .
C85 C 0.5169(5) 0.5432(5) 0.1646(4) 0.0323(15) Uani 1 1 d . U . . .
C86 C 0.5466(6) 0.5433(6) 0.1118(4) 0.0423(18) Uani 1 1 d . U . . .
H86 H 0.5797 0.5862 0.1065 0.051 Uiso 1 1 calc R U . . .
C87 C 0.5290(6) 0.4830(6) 0.0673(5) 0.0474(19) Uani 1 1 d . U . . .
H87 H 0.5519 0.4845 0.0325 0.057 Uiso 1 1 calc R U . . .
C88 C 0.4804(6) 0.4222(6) 0.0715(5) 0.050(2) Uani 1 1 d . U . . .
H88 H 0.4686 0.3822 0.0398 0.060 Uiso 1 1 calc R U . . .
C89 C 0.4458(5) 0.4171(5) 0.1246(4) 0.0388(18) Uani 1 1 d . U . . .
C90 C 0.3978(7) 0.3562(6) 0.1313(5) 0.063(3) Uani 1 1 d . . . . .
H90 H 0.3851 0.3154 0.1002 0.075 Uiso 1 1 calc R U . . .
C91 C 0.3676(6) 0.3522(6) 0.1809(5) 0.062(3) Uani 1 1 d . . . . .
H91 H 0.3329 0.3098 0.1848 0.075 Uiso 1 1 calc R U . . .
C92 C 0.3878(6) 0.4108(6) 0.2261(5) 0.050(3) Uani 1 1 d . . . . .
H92 H 0.3656 0.4072 0.2608 0.060 Uiso 1 1 calc R U . . .
C93 C 0.4368(5) 0.4727(5) 0.2244(4) 0.037(2) Uani 1 1 d . . . . .
H93 H 0.4502 0.5106 0.2571 0.045 Uiso 1 1 calc R U . . .
C94 C 0.4680(5) 0.4793(5) 0.1714(4) 0.0384(18) Uani 1 1 d . U . . .
C95 C 0.8521(5) 0.7171(5) 0.3845(4) 0.036(2) Uani 1 1 d . . . . .
C96 C 0.8175(6) 0.7632(5) 0.4310(4) 0.037(2) Uani 1 1 d . . . . .
H96 H 0.7724 0.7934 0.4250 0.044 Uiso 1 1 calc R U . . .
C97 C 0.8474(6) 0.7657(6) 0.4854(5) 0.051(3) Uani 1 1 d . . . . .
H97 H 0.8224 0.7963 0.5160 0.061 Uiso 1 1 calc R U . . .
C98 C 0.9128(7) 0.7240(7) 0.4941(5) 0.061(3) Uani 1 1 d . . . . .
H98 H 0.9353 0.7283 0.5308 0.073 Uiso 1 1 calc R U . . .
C99 C 0.9475(6) 0.6750(5) 0.4502(4) 0.039(2) Uani 1 1 d . . . . .
C100 C 1.0169(7) 0.6284(6) 0.4568(5) 0.059(3) Uani 1 1 d . . . . .
H100 H 1.0389 0.6304 0.4935 0.071 Uiso 1 1 calc R U . . .
C101 C 1.0510(6) 0.5841(6) 0.4158(5) 0.052(3) Uani 1 1 d . . . . .
H101 H 1.0959 0.5541 0.4227 0.063 Uiso 1 1 calc R U . . .
C102 C 1.0202(6) 0.5815(5) 0.3607(5) 0.047(3) Uani 1 1 d . . . . .
H102 H 1.0450 0.5495 0.3306 0.056 Uiso 1 1 calc R U . . .
C103 C 0.9557(5) 0.6237(4) 0.3500(4) 0.029(2) Uani 1 1 d . . . . .
H103 H 0.9358 0.6204 0.3126 0.035 Uiso 1 1 calc R U . . .
C104 C 0.9184(5) 0.6725(5) 0.3940(4) 0.037(2) Uani 1 1 d . . . . .
N1 N 1.0069(4) 0.8332(3) 0.3576(3) 0.0248(16) Uani 1 1 d . . . . .
N2 N 1.0765(4) 0.8302(4) 0.4639(4) 0.041(2) Uani 1 1 d . . . . .
N3 N 0.8891(4) 0.9751(4) 0.4396(3) 0.0270(17) Uani 1 1 d . . . . .
N4 N 0.8243(4) 1.0177(4) 0.4265(3) 0.0232(16) Uani 1 1 d . . . . .
N5 N 0.7000(4) 1.0970(4) 0.4067(3) 0.0276(14) Uani 1 1 d . U . . .
N6 N 0.6323(4) 1.1397(4) 0.3988(3) 0.0296(15) Uani 1 1 d . U . . .
N7 N 0.5099(4) 1.1522(4) 0.2795(3) 0.0223(13) Uani 1 1 d . U . . .
N8 N 0.4304(5) 1.2520(6) 0.3606(4) 0.0635(19) Uani 1 1 d . U . . .
N9 N 0.2811(3) 0.8309(3) 0.2959(3) 0.0208(15) Uani 1 1 d . . . . .
N10 N 0.2032(4) 0.9389(4) 0.3756(3) 0.0359(18) Uani 1 1 d . . . . .
N11 N 0.3794(4) 0.7943(4) 0.4195(3) 0.0302(17) Uani 1 1 d . . . . .
N12 N 0.4423(4) 0.7473(4) 0.4280(3) 0.0286(17) Uani 1 1 d . . . . .
N13 N 0.5676(4) 0.6681(4) 0.4485(3) 0.0301(17) Uani 1 1 d . . . . .
N14 N 0.6365(4) 0.6318(4) 0.4633(3) 0.0352(18) Uani 1 1 d . . . . .
N15 N 0.7803(4) 0.5235(4) 0.3809(3) 0.0252(16) Uani 1 1 d . . . . .
N16 N 0.8497(5) 0.5232(5) 0.4874(3) 0.044(2) Uani 1 1 d . . . . .
N17 N 0.9981(4) 0.9020(4) 0.1830(3) 0.0286(14) Uani 1 1 d . U . . .
N18 N 1.0523(4) 0.9396(4) 0.0830(3) 0.0416(16) Uani 1 1 d . U . . .
N19 N 0.9368(4) 0.7276(4) 0.0920(3) 0.0266(16) Uani 1 1 d . . . . .
N20 N 0.8934(4) 0.6610(4) 0.0981(3) 0.0242(16) Uani 1 1 d . . . . .
N21 N 0.8054(4) 0.5374(4) 0.1069(3) 0.0228(16) Uani 1 1 d . . . . .
N22 N 0.7568(4) 0.4715(4) 0.1088(3) 0.0252(16) Uani 1 1 d . . . . .
N23 N 0.6456(3) 0.4169(3) 0.2166(3) 0.0203(15) Uani 1 1 d . . . . .
N24 N 0.5978(4) 0.2956(4) 0.1283(3) 0.0264(17) Uani 1 1 d . . . . .
N25 N 0.6762(4) 1.1038(3) 0.1321(3) 0.0252(16) Uani 1 1 d . . . . .
N26 N 0.7332(4) 1.1407(4) 0.0325(3) 0.0392(19) Uani 1 1 d . . . . .
N27 N 0.5725(4) 0.9575(4) 0.0345(3) 0.0280(16) Uani 1 1 d . . . . .
N28 N 0.5234(4) 0.8950(4) 0.0405(3) 0.0244(16) Uani 1 1 d . . . . .
N29 N 0.4385(4) 0.7710(4) 0.0486(3) 0.0262(17) Uani 1 1 d . . . . .
N30 N 0.3959(4) 0.7002(4) 0.0489(3) 0.0325(18) Uani 1 1 d . . . . .
N31 N 0.2755(4) 0.4979(4) 0.0681(3) 0.037(2) Uani 1 1 d . . . . .
N32 N 0.3272(4) 0.6132(4) 0.1596(3) 0.0206(15) Uani 1 1 d . . . . .
O1 O 0.6981(3) 0.9179(3) 0.3352(2) 0.0252(14) Uani 1 1 d . . . . .
O2 O 0.5816(3) 0.8048(3) 0.1480(2) 0.0218(12) Uani 1 1 d . . . . .
O3 O 0.5874(3) 0.7646(3) 0.3455(2) 0.0241(13) Uani 1 1 d . . . . .
O4 O 0.7402(3) 0.7060(3) 0.1761(2) 0.0221(13) Uani 1 1 d . . . . .
O5 O 0.9830(3) 0.6488(3) 0.2061(2) 0.0244(13) Uani 1 1 d . . . . .
O6 O 1.0371(3) 0.7675(3) 0.2417(2) 0.0266(14) Uani 1 1 d . . . . .
O7 O 0.9969(3) 0.9796(3) 0.3013(2) 0.0254(14) Uani 1 1 d . . . . .
O8 O 0.9053(3) 1.0682(3) 0.3307(2) 0.0277(14) Uani 1 1 d . . . . .
O9 O 0.7729(3) 1.1496(3) 0.3080(2) 0.0267(14) Uani 1 1 d . . . . .
O10 O 0.6759(3) 1.1796(3) 0.2505(2) 0.0245(13) Uani 1 1 d . . . . .
O11 O 0.4998(3) 1.1055(3) 0.1589(2) 0.0219(13) Uani 1 1 d . . . . .
O12 O 0.4267(3) 0.9975(3) 0.1230(2) 0.0235(13) Uani 1 1 d . . . . .
O13 O 0.3362(3) 0.8643(3) 0.1272(2) 0.0224(13) Uani 1 1 d . . . . .
O14 O 0.2761(3) 0.7824(3) 0.1749(2) 0.0228(13) Uani 1 1 d . . . . .
O15 O 0.3007(3) 0.6533(3) 0.2800(2) 0.0233(13) Uani 1 1 d . . . . .
O16 O 0.3810(3) 0.6100(3) 0.3423(2) 0.0276(13) Uani 1 1 d . . . . .
O17 O 0.5151(3) 0.5284(3) 0.3649(2) 0.0277(13) Uani 1 1 d . . . . .
O18 O 0.6220(3) 0.4571(3) 0.3360(2) 0.0259(14) Uani 1 1 d . . . . .
O19 O 0.8125(3) 0.4555(3) 0.2646(2) 0.0242(13) Uani 1 1 d . . . . .
O20 O 0.8914(3) 0.5187(3) 0.2147(2) 0.0260(13) Uani 1 1 d . . . . .
O21 O 0.8716(3) 0.9107(3) 0.3477(2) 0.0225(13) Uani 1 1 d . . . . .
O22 O 0.6298(3) 1.0623(3) 0.3092(2) 0.0210(13) Uani 1 1 d . . . . .
O23 O 0.4166(3) 0.7666(3) 0.3275(2) 0.0175(12) Uani 1 1 d . . . . .
O24 O 0.6578(3) 0.6194(3) 0.3684(2) 0.0193(12) Uani 1 1 d . . . . .
O25 O 0.7284(3) 0.5429(3) 0.1948(2) 0.0165(12) Uani 1 1 d . . . . .
O26 O 0.8957(3) 0.7786(3) 0.1792(2) 0.0192(12) Uani 1 1 d . . . . .
O27 O 0.5934(3) 0.9699(3) 0.1306(2) 0.0188(12) Uani 1 1 d . . . . .
O28 O 0.4273(3) 0.7310(3) 0.1446(2) 0.0166(12) Uani 1 1 d . . . . .
O29 O 0.8329(3) 0.9298(3) 0.2452(2) 0.0196(12) Uani 1 1 d . . . . .
O30 O 0.7166(3) 1.0017(3) 0.2266(2) 0.0197(12) Uani 1 1 d . . . . .
O31 O 0.7245(3) 0.8570(3) 0.1799(2) 0.0237(13) Uani 1 1 d . . . . .
O32 O 0.5533(3) 0.8866(3) 0.2998(2) 0.0320(14) Uani 1 1 d . . . . .
O33 O 0.5192(3) 0.9645(3) 0.2229(2) 0.0187(12) Uani 1 1 d . . . . .
O34 O 0.4375(3) 0.8531(3) 0.2305(2) 0.0202(12) Uani 1 1 d . . . . .
O35 O 0.5944(3) 0.6776(3) 0.1934(2) 0.0352(14) Uani 1 1 d . . . . .
O36 O 0.4740(3) 0.6612(3) 0.2487(2) 0.0186(12) Uani 1 1 d . . . . .
O37 O 0.5887(3) 0.5917(3) 0.2681(2) 0.0200(12) Uani 1 1 d . . . . .
O38 O 0.7367(3) 0.7707(3) 0.3265(3) 0.0303(15) Uani 1 1 d . . . . .
O39 O 0.8680(3) 0.7479(3) 0.2788(2) 0.0171(11) Uani 1 1 d . . . . .
O40 O 0.7866(3) 0.6349(3) 0.2870(2) 0.0193(12) Uani 1 1 d . . . . .
O1W O 0.6851(9) 0.6899(9) 0.0348(7) 0.077(5) Uani 0.532(13) 1 d . U P A 1
O2W O 0.7462(13) 0.7169(13) 0.9792(9) 0.096(5) Uani 0.468(13) 1 d . U P A 2
O3W O 0.1338(9) 0.7565(7) 0.5755(5) 0.061(4) Uani 0.528(12) 1 d . U P B 1
O4W O 0.2472(14) 0.6737(11) 0.5220(9) 0.107(6) Uani 0.472(12) 1 d . U P B 2
O5W O 0.0529(13) 0.5218(14) 0.0440(10) 0.098(7) Uani 0.412(14) 1 d . U P C 1
O6W O 0.0249(10) 0.4762(10) 0.1262(9) 0.110(6) Uani 0.588(14) 1 d . U P C 2
O7W O 0.3624(11) 0.5049(11) 0.4435(7) 0.083(5) Uani 0.457(13) 1 d . U P D 1
O8W O 0.3098(10) 0.4163(10) 0.3771(8) 0.107(5) Uani 0.543(13) 1 d . U P D 2
O9W O 0.1059(19) 0.6467(18) 0.9234(15) 0.065(9) Uani 0.239(14) 1 d . U P E 1
O10W O 0.0791(14) 0.6458(15) 0.0318(11) 0.209(9) Uani 0.761(14) 1 d . U P E 2
O11W O 0.0123(13) 0.6688(12) 0.6362(9) 0.112(7) Uani 0.5 1 d . U P . .
O12W O 0.142(3) 0.217(3) 0.158(3) 0.332(13) Uani 0.5 1 d . U P . .

loop_
_atom_site_aniso_label
_atom_site_aniso_U_11
_atom_site_aniso_U_22
_atom_site_aniso_U_33
_atom_site_aniso_U_23
_atom_site_aniso_U_13
_atom_site_aniso_U_12
Dy1 0.01065(15) 0.01504(15) 0.03280(19) 0.00402(13) 0.00042(15) 0.00229(12)
Dy2 0.01404(16) 0.01353(15) 0.02823(18) 0.00187(13) -0.00130(15) 0.00269(12)
Dy3 0.01271(15) 0.01443(14) 0.02495(17) 0.00612(12) 0.00250(14) 0.00274(12)
Dy4 0.01394(15) 0.01710(14) 0.01812(15) 0.00457(12) 0.00147(13) 0.00338(12)
Dy5 0.00988(15) 0.01694(14) 0.02203(16) 0.00538(12) 0.00140(13) 0.00226(12)
Dy6 0.01526(16) 0.02009(15) 0.02125(16) 0.00788(12) 0.00357(14) 0.00345(13)
Dy7 0.01361(15) 0.01326(14) 0.02125(16) 0.00350(12) 0.00017(14) 0.00286(12)
Dy8 0.01103(15) 0.01597(15) 0.02440(17) 0.00282(12) 0.00219(14) 0.00304(12)
P1 0.0145(9) 0.0191(8) 0.0235(9) 0.0067(7) 0.0047(8) 0.0073(7)
P2 0.0164(9) 0.0163(8) 0.0228(10) 0.0016(7) -0.0012(8) 0.0008(7)
P3 0.0149(9) 0.0213(9) 0.0205(9) 0.0051(7) 0.0002(8) 0.0065(7)
P4 0.0134(9) 0.0179(8) 0.0174(9) 0.0040(7) 0.0018(7) 0.0007(7)
C1 0.012(3) 0.025(3) 0.045(4) 0.006(3) 0.004(3) 0.006(3)
C2 0.014(3) 0.029(4) 0.064(5) -0.003(4) 0.008(3) 0.007(3)
C3 0.016(4) 0.027(4) 0.052(5) 0.013(3) 0.001(4) 0.001(3)
C4 0.027(5) 0.035(5) 0.090(9) -0.013(6) -0.005(6) 0.001(4)
C5 0.018(4) 0.015(3) 0.042(5) 0.003(3) 0.000(4) 0.000(3)
C6 0.053(6) 0.028(5) 0.104(9) 0.023(5) -0.025(6) 0.000(4)
C7 0.012(3) 0.029(4) 0.028(4) 0.008(3) 0.001(3) 0.008(3)
C8 0.029(4) 0.020(4) 0.038(5) 0.006(3) -0.004(4) 0.011(3)
C9 0.012(3) 0.030(4) 0.027(4) 0.000(3) -0.005(3) 0.006(3)
C10 0.031(5) 0.084(7) 0.064(6) 0.042(5) -0.022(5) -0.010(5)
C11 0.017(4) 0.040(4) 0.035(4) 0.014(3) 0.008(3) 0.010(3)
C12 0.028(4) 0.096(7) 0.060(6) 0.035(5) 0.017(4) 0.007(4)
C13 0.031(4) 0.020(3) 0.035(4) 0.015(3) 0.002(4) -0.006(3)
C14 0.093(8) 0.094(5) 0.134(7) 0.099(4) 0.069(6) 0.057(5)
C15 0.028(4) 0.022(3) 0.054(5) 0.013(3) 0.011(4) 0.016(3)
C16 0.058(5) 0.035(4) 0.105(7) 0.032(4) 0.059(5) 0.028(3)
C17 0.024(4) 0.015(3) 0.053(5) 0.011(3) -0.003(4) 0.001(3)
C18 0.038(5) 0.024(4) 0.058(6) 0.004(4) -0.023(5) 0.007(4)
C19 0.031(5) 0.025(4) 0.046(5) 0.005(4) -0.010(4) 0.005(3)
C20 0.017(4) 0.024(4) 0.037(4) 0.009(3) -0.013(4) -0.006(3)
C21 0.017(4) 0.021(3) 0.034(4) 0.006(3) -0.002(3) 0.002(3)
C22 0.022(4) 0.026(4) 0.029(4) 0.003(3) 0.000(4) 0.003(3)
C23 0.021(3) 0.032(4) 0.032(3) 0.003(3) 0.002(3) 0.000(3)
C24 0.016(3) 0.027(3) 0.035(4) 0.000(3) -0.002(3) 0.010(3)
C25 0.029(3) 0.042(3) 0.031(3) -0.004(3) -0.002(3) 0.022(3)
C26 0.054(4) 0.075(4) 0.039(4) -0.020(3) -0.014(3) 0.046(3)
C27 0.036(3) 0.055(4) 0.031(3) -0.007(3) -0.007(3) 0.034(3)
C28 0.021(3) 0.031(3) 0.028(3) 0.002(3) 0.000(3) 0.011(3)
C29 0.016(4) 0.031(4) 0.036(4) 0.014(3) 0.009(3) 0.005(3)
C30 0.035(5) 0.035(4) 0.062(5) 0.034(3) 0.013(4) 0.006(4)
C31 0.035(5) 0.040(4) 0.042(5) 0.020(3) 0.000(4) 0.003(4)
C32 0.019(4) 0.028(4) 0.042(5) 0.016(3) 0.001(4) 0.006(3)
C33 0.024(4) 0.023(3) 0.024(4) 0.012(3) 0.008(3) 0.003(3)
C34 0.041(5) 0.038(4) 0.023(4) 0.010(3) 0.004(4) 0.004(4)
C35 0.045(5) 0.035(4) 0.023(4) 0.003(3) -0.005(4) 0.005(4)
C36 0.020(4) 0.022(4) 0.027(4) 0.002(3) 0.005(3) 0.010(3)
C37 0.012(3) 0.006(3) 0.041(4) 0.002(3) -0.009(3) -0.003(3)
C38 0.039(5) 0.035(5) 0.030(5) -0.004(4) -0.005(4) 0.005(4)
C39 0.030(4) 0.022(4) 0.053(5) 0.010(4) -0.004(4) -0.002(3)
C40 0.014(3) 0.017(3) 0.035(4) 0.004(3) 0.004(3) 0.003(3)
C41 0.018(4) 0.030(4) 0.025(4) 0.008(3) 0.003(3) 0.009(3)
C42 0.024(4) 0.033(4) 0.043(5) 0.016(3) 0.005(4) 0.009(3)
C43 0.034(4) 0.038(4) 0.025(4) 0.016(3) 0.012(3) 0.017(3)
C44 0.021(4) 0.031(4) 0.023(4) 0.009(3) 0.002(3) 0.006(3)
C45 0.014(3) 0.025(3) 0.023(4) 0.010(3) 0.006(3) 0.005(3)
C46 0.048(5) 0.070(5) 0.037(5) 0.025(4) 0.019(4) 0.039(4)
C47 0.063(6) 0.078(6) 0.013(4) 0.015(4) 0.011(4) 0.052(4)
C48 0.023(4) 0.026(4) 0.025(4) 0.011(3) 0.006(3) 0.006(3)
C49 0.024(4) 0.023(3) 0.027(4) 0.011(3) 0.004(3) 0.013(3)
C50 0.036(5) 0.052(5) 0.037(5) 0.014(4) 0.004(4) 0.016(4)
C51 0.030(5) 0.058(5) 0.033(5) 0.015(4) -0.006(4) 0.011(4)
C52 0.019(4) 0.028(4) 0.036(4) 0.014(3) 0.007(3) 0.001(3)
C53 0.015(3) 0.019(3) 0.028(4) 0.003(3) 0.001(3) 0.005(3)
C54 0.014(3) 0.016(3) 0.037(4) 0.008(3) -0.003(3) -0.001(3)
C55 0.031(4) 0.019(4) 0.027(4) -0.003(3) -0.006(4) 0.005(3)
C56 0.018(4) 0.017(3) 0.032(4) 0.006(3) -0.001(3) -0.001(3)
C57 0.011(3) 0.012(3) 0.032(4) 0.008(3) 0.002(3) -0.002(3)
C58 0.028(4) 0.042(5) 0.020(4) -0.005(4) 0.006(4) -0.005(4)
C59 0.037(5) 0.033(4) 0.028(4) 0.001(3) 0.018(4) 0.000(4)
C60 0.016(3) 0.019(3) 0.028(4) 0.012(3) 0.011(3) 0.006(3)
C61 0.016(3) 0.023(3) 0.043(3) 0.013(2) 0.010(3) 0.006(2)
C62 0.025(3) 0.030(3) 0.048(3) 0.016(3) 0.015(3) 0.004(3)
C63 0.034(3) 0.030(3) 0.056(3) 0.013(3) 0.018(3) -0.006(3)
C64 0.025(3) 0.025(3) 0.053(3) 0.013(3) 0.016(3) -0.006(3)
C65 0.021(4) 0.044(5) 0.064(6) 0.025(4) 0.013(4) 0.014(3)
C66 0.033(5) 0.070(6) 0.045(6) 0.012(5) 0.011(5) 0.025(4)
C67 0.083(8) 0.064(6) 0.074(7) 0.031(5) 0.026(6) 0.036(6)
C68 0.050(6) 0.077(7) 0.096(9) 0.036(6) 0.008(6) 0.029(5)
C69 0.049(4) 0.059(3) 0.087(4) 0.048(3) 0.024(4) 0.026(3)
C70 0.044(4) 0.058(4) 0.085(4) 0.040(3) 0.020(3) 0.027(3)
C71 0.040(4) 0.064(4) 0.087(4) 0.036(3) 0.017(4) 0.022(3)
C72 0.052(4) 0.068(4) 0.098(4) 0.042(3) 0.027(4) 0.016(3)
C73 0.062(4) 0.075(4) 0.101(4) 0.038(3) 0.029(4) 0.011(4)
C74 0.062(4) 0.071(4) 0.097(4) 0.039(3) 0.020(4) 0.016(3)
C75 0.024(4) 0.032(4) 0.049(5) -0.001(4) 0.022(4) -0.006(3)
C76 0.049(6) 0.065(6) 0.068(6) 0.036(5) 0.010(5) 0.014(5)
C77 0.067(8) 0.088(9) 0.084(10) 0.017(7) 0.013(7) 0.024(7)
C78 0.048(7) 0.127(11) 0.070(9) 0.021(8) 0.006(7) 0.014(7)
C79 0.046(6) 0.073(7) 0.056(7) 0.009(6) 0.026(5) 0.014(5)
C80 0.064(7) 0.057(6) 0.049(7) 0.002(5) -0.005(6) 0.013(6)
C81 0.041(6) 0.071(7) 0.102(10) 0.018(7) 0.015(7) 0.021(5)
C82 0.031(5) 0.055(6) 0.083(8) 0.014(5) 0.013(5) 0.010(4)
C83 0.036(5) 0.033(4) 0.049(5) 0.008(4) 0.015(4) 0.002(4)
C84 0.037(5) 0.047(5) 0.057(6) 0.019(4) 0.006(5) -0.016(4)
C85 0.027(3) 0.035(3) 0.035(3) 0.008(2) -0.004(3) 0.010(3)
C86 0.040(4) 0.051(3) 0.038(3) 0.015(3) -0.002(3) 0.020(3)
C87 0.042(4) 0.052(4) 0.049(4) 0.012(3) -0.005(3) 0.020(3)
C88 0.049(4) 0.048(4) 0.050(4) 0.002(3) -0.009(3) 0.021(3)
C89 0.034(3) 0.033(3) 0.046(3) 0.002(3) -0.011(3) 0.020(3)
C90 0.059(7) 0.038(5) 0.093(8) 0.025(5) -0.024(6) 0.002(5)
C91 0.052(6) 0.027(5) 0.108(9) 0.020(5) -0.026(6) 0.007(4)
C92 0.044(6) 0.035(5) 0.071(7) 0.009(5) -0.013(6) 0.002(4)
C93 0.037(5) 0.038(4) 0.042(5) 0.020(3) -0.001(4) 0.008(4)
C94 0.034(3) 0.036(3) 0.047(3) 0.012(3) -0.012(3) 0.013(3)
C95 0.036(5) 0.041(5) 0.031(5) 0.006(4) -0.007(4) -0.008(4)
C96 0.036(5) 0.032(5) 0.039(5) -0.004(4) 0.003(4) -0.004(4)
C97 0.059(6) 0.046(5) 0.049(6) 0.012(4) -0.004(5) 0.016(5)
C98 0.068(8) 0.074(7) 0.040(6) 0.010(5) -0.019(6) -0.008(6)
C99 0.038(5) 0.041(5) 0.037(5) 0.010(4) -0.016(4) -0.002(4)
C100 0.054(6) 0.050(6) 0.078(7) 0.028(5) -0.017(6) 0.004(5)
C101 0.030(5) 0.053(5) 0.080(7) 0.030(5) -0.001(5) 0.009(4)
C102 0.046(6) 0.024(4) 0.072(6) 0.016(4) -0.023(5) -0.002(4)
C103 0.028(4) 0.023(4) 0.036(5) 0.004(3) 0.005(4) -0.005(3)
C104 0.037(5) 0.036(4) 0.042(4) 0.024(3) -0.003(4) -0.010(4)
N1 0.016(3) 0.016(3) 0.041(4) 0.003(3) -0.003(3) 0.000(2)
N2 0.036(4) 0.026(4) 0.057(5) 0.004(3) -0.024(4) 0.004(3)
N3 0.020(3) 0.031(3) 0.030(4) 0.005(3) -0.004(3) 0.012(3)
N4 0.017(3) 0.019(3) 0.032(4) 0.003(3) -0.002(3) 0.007(2)
N5 0.019(3) 0.030(3) 0.033(3) 0.002(2) -0.004(3) 0.007(2)
N6 0.022(3) 0.031(3) 0.033(3) 0.000(2) 0.000(3) 0.019(2)
N7 0.015(3) 0.022(3) 0.029(3) 0.003(2) 0.002(2) 0.006(2)
N8 0.058(3) 0.082(4) 0.040(3) -0.018(3) -0.014(3) 0.051(3)
N9 0.011(3) 0.019(3) 0.033(3) 0.005(2) 0.008(3) 0.002(2)
N10 0.031(4) 0.046(4) 0.035(4) 0.014(3) 0.013(3) 0.024(3)
N11 0.019(3) 0.044(4) 0.030(4) 0.011(3) 0.006(3) 0.019(3)
N12 0.021(3) 0.042(4) 0.026(3) 0.013(3) 0.006(3) 0.011(3)
N13 0.024(3) 0.042(4) 0.028(3) 0.016(3) 0.003(3) 0.015(3)
N14 0.040(4) 0.047(4) 0.024(3) 0.017(3) 0.007(3) 0.029(3)
N15 0.021(3) 0.022(3) 0.034(4) 0.009(2) -0.007(3) 0.007(3)
N16 0.037(4) 0.057(4) 0.041(4) 0.024(3) -0.004(4) 0.016(3)
N17 0.016(3) 0.025(3) 0.046(3) 0.008(2) 0.012(3) -0.001(2)
N18 0.038(3) 0.036(3) 0.054(3) 0.015(3) 0.020(3) -0.002(3)
N19 0.018(3) 0.030(3) 0.034(4) 0.008(3) 0.010(3) 0.001(3)
N20 0.012(3) 0.026(3) 0.036(4) 0.006(3) 0.009(3) -0.004(2)
N21 0.020(3) 0.020(3) 0.028(3) 0.002(3) 0.006(3) 0.002(3)
N22 0.024(3) 0.027(3) 0.023(3) -0.001(3) 0.004(3) 0.000(3)
N23 0.013(3) 0.020(3) 0.029(3) 0.007(2) -0.001(3) 0.004(2)
N24 0.029(4) 0.019(3) 0.028(4) -0.004(3) -0.002(3) 0.001(3)
N25 0.015(3) 0.020(3) 0.045(4) 0.014(2) 0.003(3) 0.002(2)
N26 0.035(4) 0.051(4) 0.038(4) 0.024(3) 0.010(3) 0.000(3)
N27 0.026(3) 0.036(3) 0.025(3) 0.012(3) 0.008(3) 0.004(3)
N28 0.025(3) 0.028(3) 0.021(3) 0.007(2) -0.005(3) -0.002(3)
N29 0.031(4) 0.019(3) 0.028(4) 0.003(3) -0.005(3) -0.003(3)
N30 0.042(4) 0.030(3) 0.026(3) 0.008(3) -0.006(3) 0.000(3)
N31 0.039(4) 0.026(4) 0.044(5) 0.001(3) -0.012(4) -0.007(3)
N32 0.016(3) 0.024(3) 0.021(3) 0.003(2) -0.003(3) 0.006(2)
O1 0.020(3) 0.017(2) 0.038(3) 0.004(2) -0.007(2) -0.002(2)
O2 0.013(2) 0.027(2) 0.029(3) 0.012(2) 0.000(2) 0.005(2)
O3 0.017(3) 0.021(2) 0.034(3) 0.007(2) 0.002(2) -0.004(2)
O4 0.014(2) 0.020(2) 0.032(3) 0.005(2) -0.001(2) 0.005(2)
O5 0.007(2) 0.026(3) 0.040(3) 0.005(2) 0.003(2) 0.008(2)
O6 0.016(3) 0.020(3) 0.042(3) 0.000(2) 0.005(3) 0.005(2)
O7 0.018(3) 0.017(2) 0.039(3) 0.000(2) -0.003(3) 0.002(2)
O8 0.016(3) 0.022(3) 0.046(3) 0.008(2) -0.001(3) 0.001(2)
O9 0.017(3) 0.016(2) 0.049(3) 0.010(2) -0.002(3) 0.002(2)
O10 0.017(3) 0.021(2) 0.036(3) 0.006(2) -0.001(2) 0.001(2)
O11 0.016(3) 0.025(2) 0.026(3) 0.005(2) -0.001(2) 0.005(2)
O12 0.020(3) 0.021(2) 0.031(3) 0.008(2) -0.002(2) 0.003(2)
O13 0.016(2) 0.020(2) 0.032(3) 0.008(2) -0.007(2) 0.003(2)
O14 0.015(2) 0.028(3) 0.025(3) 0.007(2) -0.004(2) 0.004(2)
O15 0.013(2) 0.028(2) 0.030(3) 0.011(2) 0.000(2) -0.014(2)
O16 0.015(3) 0.035(3) 0.036(3) 0.017(2) 0.008(2) -0.002(2)
O17 0.021(3) 0.026(2) 0.041(3) 0.020(2) 0.003(2) 0.002(2)
O18 0.028(3) 0.022(3) 0.027(3) 0.003(2) 0.003(3) -0.004(2)
O19 0.018(3) 0.022(2) 0.033(3) 0.007(2) 0.001(2) 0.007(2)
O20 0.012(2) 0.025(3) 0.043(3) 0.012(2) 0.001(2) 0.003(2)
O21 0.010(2) 0.021(2) 0.036(3) 0.004(2) -0.002(2) 0.0034(19)
O22 0.016(2) 0.017(2) 0.028(3) 0.000(2) -0.001(2) 0.002(2)
O23 0.010(2) 0.020(2) 0.025(3) 0.0067(19) 0.005(2) 0.0058(18)
O24 0.020(3) 0.024(2) 0.014(2) 0.0024(19) 0.004(2) 0.009(2)
O25 0.016(2) 0.008(2) 0.024(3) -0.0002(18) -0.003(2) -0.0044(18)
O26 0.012(2) 0.018(2) 0.027(3) 0.003(2) 0.003(2) 0.0006(19)
O27 0.015(2) 0.019(2) 0.025(3) 0.0108(18) 0.005(2) 0.0007(19)
O28 0.015(2) 0.021(2) 0.012(2) -0.0028(19) 0.002(2) 0.0061(19)
O29 0.008(2) 0.013(2) 0.038(3) 0.005(2) 0.004(2) 0.0066(18)
O30 0.014(2) 0.019(2) 0.026(3) 0.003(2) 0.002(2) 0.0051(19)
O31 0.012(2) 0.024(3) 0.032(3) -0.002(2) 0.002(2) 0.006(2)
O32 0.029(3) 0.035(3) 0.036(3) 0.021(2) -0.016(3) -0.013(2)
O33 0.023(3) 0.018(2) 0.017(2) 0.0048(18) 0.005(2) 0.006(2)
O34 0.025(3) 0.014(2) 0.021(3) 0.0036(19) -0.005(2) 0.000(2)
O35 0.021(3) 0.049(3) 0.045(3) 0.033(2) 0.011(2) 0.012(2)
O36 0.013(2) 0.022(2) 0.022(3) 0.0074(19) -0.003(2) 0.0038(19)
O37 0.013(2) 0.024(2) 0.024(3) 0.0080(19) 0.003(2) 0.0087(19)
O38 0.022(3) 0.026(3) 0.043(3) 0.002(2) 0.008(3) 0.000(2)
O39 0.012(2) 0.019(2) 0.021(3) 0.0042(19) 0.007(2) 0.0056(19)
O40 0.019(3) 0.019(2) 0.021(3) 0.0035(19) 0.002(2) 0.006(2)
O1W 0.070(9) 0.074(9) 0.068(10) -0.031(7) -0.014(8) 0.017(7)
O2W 0.091(8) 0.093(8) 0.093(8) -0.006(6) -0.039(6) 0.003(6)
O3W 0.100(9) 0.043(6) 0.036(6) 0.006(5) -0.038(6) -0.036(6)
O4W 0.145(13) 0.095(10) 0.089(10) 0.047(8) -0.032(10) -0.065(9)
O5W 0.086(11) 0.115(12) 0.088(12) -0.005(10) 0.022(10) 0.063(9)
O6W 0.091(10) 0.090(10) 0.142(12) -0.001(9) 0.031(9) 0.031(8)
O7W 0.075(10) 0.112(9) 0.085(9) 0.072(6) 0.035(8) 0.039(8)
O8W 0.098(9) 0.116(9) 0.135(10) 0.083(7) 0.059(8) 0.061(7)
O9W 0.057(13) 0.055(13) 0.087(15) 0.018(11) 0.013(11) 0.002(11)
O10W 0.188(14) 0.208(14) 0.217(15) -0.001(11) 0.021(12) -0.020(11)
O11W 0.141(12) 0.090(10) 0.107(12) 0.022(9) -0.016(10) 0.056(9)
O12W 0.321(18) 0.329(18) 0.341(18) 0.047(14) 0.018(14) -0.004(14)

loop_
_atom_type_symbol
_atom_type_description
_atom_type_scat_dispersion_real
_atom_type_scat_dispersion_imag
_atom_type_scat_source
C C 0.0033 0.0016 'International Tables Vol C Tables 4.2.6.8 and 6.1.1.4'
H H 0.0000 0.0000 'International Tables Vol C Tables 4.2.6.8 and 6.1.1.4'
N N 0.0061 0.0033 'International Tables Vol C Tables 4.2.6.8 and 6.1.1.4'
O O 0.0106 0.0060 'International Tables Vol C Tables 4.2.6.8 and 6.1.1.4'
P P 0.1023 0.0942 'International Tables Vol C Tables 4.2.6.8 and 6.1.1.4'
Dy Dy -0.1892 4.4098 'International Tables Vol C Tables 4.2.6.8 and 6.1.1.4'

loop_
_geom_angle_atom_site_label_1
_geom_angle_atom_site_label_2
_geom_angle_atom_site_label_3
_geom_angle
O39 Dy1 O29 98.31(17)
O39 Dy1 O6 84.52(17)
O29 Dy1 O6 152.1(2)
O39 Dy1 O7 151.31(19)
O29 Dy1 O7 84.06(17)
O6 Dy1 O7 106.67(18)
O39 Dy1 O21 81.09(17)
O29 Dy1 O21 69.50(18)
O6 Dy1 O21 137.94(19)
O7 Dy1 O21 72.95(18)
O39 Dy1 O26 69.56(17)
O29 Dy1 O26 81.26(17)
O6 Dy1 O26 73.72(18)
O7 Dy1 O26 138.56(19)
O21 Dy1 O26 134.76(17)
O39 Dy1 N17 134.99(19)
O29 Dy1 N17 83.7(2)
O6 Dy1 N17 75.1(2)
O7 Dy1 N17 73.7(2)
O21 Dy1 N17 138.84(19)
O26 Dy1 N17 66.34(19)
O39 Dy1 N1 81.42(18)
O29 Dy1 N1 135.1(2)
O6 Dy1 N1 72.8(2)
O7 Dy1 N1 77.09(19)
O21 Dy1 N1 66.07(19)
O26 Dy1 N1 137.24(18)
N17 Dy1 N1 127.5(2)
O1 Dy2 O9 142.71(18)
O1 Dy2 O8 144.11(18)
O9 Dy2 O8 72.91(18)
O1 Dy2 O29 86.72(18)
O9 Dy2 O29 111.55(18)
O8 Dy2 O29 79.50(17)
O1 Dy2 O30 85.86(18)
O9 Dy2 O30 78.22(18)
O8 Dy2 O30 113.08(19)
O29 Dy2 O30 57.65(16)
O1 Dy2 N5 83.8(2)
O9 Dy2 N5 75.8(2)
O8 Dy2 N5 109.1(2)
O29 Dy2 N5 170.40(18)
O30 Dy2 N5 120.08(18)
O1 Dy2 N4 84.0(2)
O9 Dy2 N4 110.86(19)
O8 Dy2 N4 75.0(2)
O29 Dy2 N4 120.30(18)
O30 Dy2 N4 169.78(18)
N5 Dy2 N4 60.0(2)
O1 Dy2 O22 72.76(17)
O9 Dy2 O22 70.01(16)
O8 Dy2 O22 142.86(17)
O29 Dy2 O22 116.25(16)
O30 Dy2 O22 61.13(16)
N5 Dy2 O22 59.42(18)
N4 Dy2 O22 116.59(18)
O1 Dy2 O21 73.96(17)
O9 Dy2 O21 143.21(17)
O8 Dy2 O21 70.29(17)
O29 Dy2 O21 61.95(17)
O30 Dy2 O21 116.89(16)
N5 Dy2 O21 116.23(19)
N4 Dy2 O21 58.79(18)
O22 Dy2 O21 146.71(15)
O30 Dy3 O33 97.44(17)
O30 Dy3 O10 84.93(17)
O33 Dy3 O10 151.16(19)
O30 Dy3 O27 82.85(17)
O33 Dy3 O27 69.55(17)
O10 Dy3 O27 138.95(18)
O30 Dy3 O11 154.38(18)
O33 Dy3 O11 84.73(17)
O10 Dy3 O11 105.41(18)
O27 Dy3 O11 73.96(17)
O30 Dy3 O22 68.86(18)
O33 Dy3 O22 81.23(17)
O10 Dy3 O22 72.81(18)
O27 Dy3 O22 136.07(16)
O11 Dy3 O22 136.34(17)
O30 Dy3 N25 82.93(19)
O33 Dy3 N25 134.93(19)
O10 Dy3 N25 73.9(2)
O27 Dy3 N25 65.77(18)
O11 Dy3 N25 77.76(19)
O22 Dy3 N25 137.71(19)
O30 Dy3 N7 134.17(19)
O33 Dy3 N7 84.15(18)
O10 Dy3 N7 74.12(19)
O27 Dy3 N7 137.99(18)
O11 Dy3 N7 71.44(19)
O22 Dy3 N7 66.15(18)
N25 Dy3 N7 126.95(19)
O2 Dy4 O12 144.64(18)
O2 Dy4 O13 142.03(17)
O12 Dy4 O13 73.33(17)
O2 Dy4 O33 85.12(17)
O12 Dy4 O33 77.04(17)
O13 Dy4 O33 112.36(17)
O2 Dy4 O34 85.52(17)
O12 Dy4 O34 108.81(17)
O13 Dy4 O34 77.76(18)
O33 Dy4 O34 57.03(16)
O2 Dy4 N29 87.1(2)
O12 Dy4 N29 110.3(2)
O13 Dy4 N29 73.3(2)
O33 Dy4 N29 172.11(18)
O34 Dy4 N29 120.97(19)
O2 Dy4 N28 88.59(19)
O12 Dy4 N28 75.02(19)
O13 Dy4 N28 108.3(2)
O33 Dy4 N28 120.35(18)
O34 Dy4 N28 173.74(18)
N29 Dy4 N28 60.7(2)
O2 Dy4 O27 73.52(16)
O12 Dy4 O27 71.16(16)
O13 Dy4 O27 144.37(16)
O33 Dy4 O27 62.05(16)
O34 Dy4 O27 116.66(16)
N29 Dy4 O27 116.84(19)
N28 Dy4 O27 59.35(18)
O2 Dy4 O28 71.70(16)
O12 Dy4 O28 143.67(16)
O13 Dy4 O28 70.34(16)
O33 Dy4 O28 116.63(15)
O34 Dy4 O28 62.88(15)
N29 Dy4 O28 59.25(18)
N28 Dy4 O28 117.12(17)
O27 Dy4 O28 145.13(14)
O36 Dy5 O34 98.47(17)
O36 Dy5 O14 152.86(18)
O34 Dy5 O14 85.92(18)
O36 Dy5 O15 83.72(18)
O34 Dy5 O15 151.35(18)
O14 Dy5 O15 105.14(18)
O36 Dy5 O28 82.74(17)
O34 Dy5 O28 70.08(17)
O14 Dy5 O28 73.57(17)
O15 Dy5 O28 138.14(17)
O36 Dy5 O23 68.39(16)
O34 Dy5 O23 81.02(17)
O14 Dy5 O23 138.58(17)
O15 Dy5 O23 73.22(17)
O28 Dy5 O23 135.37(16)
O36 Dy5 N9 133.86(19)
O34 Dy5 N9 82.24(18)
O14 Dy5 N9 73.21(19)
O15 Dy5 N9 76.10(18)
O28 Dy5 N9 137.75(18)
O23 Dy5 N9 66.19(18)
O36 Dy5 N32 83.17(18)
O34 Dy5 N32 135.37(19)
O14 Dy5 N32 75.27(18)
O15 Dy5 N32 73.28(19)
O28 Dy5 N32 65.89(18)
O23 Dy5 N32 137.82(18)
N9 Dy5 N32 127.71(19)
O3 Dy6 O17 142.51(18)
O3 Dy6 O16 143.76(18)
O17 Dy6 O16 73.54(18)
O3 Dy6 O36 85.87(18)
O17 Dy6 O36 112.34(18)
O16 Dy6 O36 79.29(18)
O3 Dy6 O37 84.99(18)
O17 Dy6 O37 79.30(18)
O16 Dy6 O37 112.80(18)
O36 Dy6 O37 56.82(16)
O3 Dy6 N13 84.8(2)
O17 Dy6 N13 74.3(2)
O16 Dy6 N13 109.8(2)
O36 Dy6 N13 170.37(19)
O37 Dy6 N13 119.84(18)
O3 Dy6 O23 73.58(16)
O17 Dy6 O23 143.75(17)
O16 Dy6 O23 70.24(17)
O36 Dy6 O23 62.11(15)
O37 Dy6 O23 116.13(16)
N13 Dy6 O23 117.09(18)
O3 Dy6 N12 84.8(2)
O17 Dy6 N12 110.1(2)
O16 Dy6 N12 75.0(2)
O36 Dy6 N12 120.61(18)
O37 Dy6 N12 169.67(19)
N13 Dy6 N12 60.8(2)
O23 Dy6 N12 58.99(18)
O3 Dy6 O24 72.41(17)
O17 Dy6 O24 70.16(17)
O16 Dy6 O24 143.67(17)
O36 Dy6 O24 115.91(15)
O37 Dy6 O24 61.66(15)
N13 Dy6 O24 58.72(18)
O23 Dy6 O24 145.98(15)
N12 Dy6 O24 116.47(18)
O40 Dy7 O37 97.73(17)
O40 Dy7 O18 152.32(18)
O37 Dy7 O18 85.10(18)
O40 Dy7 O19 83.67(17)
O37 Dy7 O19 152.26(19)
O18 Dy7 O19 106.47(18)
O40 Dy7 O24 82.08(17)
O37 Dy7 O24 68.76(17)
O18 Dy7 O24 73.26(18)
O19 Dy7 O24 138.34(18)
O40 Dy7 O25 69.15(17)
O37 Dy7 O25 81.50(17)
O18 Dy7 O25 138.17(17)
O19 Dy7 O25 73.09(17)
O24 Dy7 O25 135.14(16)
O40 Dy7 N23 134.55(19)
O37 Dy7 N23 82.95(18)
O18 Dy7 N23 73.12(19)
O19 Dy7 N23 76.78(18)
O24 Dy7 N23 137.36(18)
O25 Dy7 N23 66.02(18)
O40 Dy7 N15 83.61(19)
O37 Dy7 N15 134.23(19)
O18 Dy7 N15 75.1(2)
O19 Dy7 N15 73.5(2)
O24 Dy7 N15 66.14(18)
O25 Dy7 N15 138.66(19)
N23 Dy7 N15 127.44(19)
O4 Dy8 O5 142.75(18)
O4 Dy8 O20 143.90(18)
O5 Dy8 O20 73.32(18)
O4 Dy8 O40 85.28(18)
O5 Dy8 O40 111.45(18)
O20 Dy8 O40 78.56(18)
O4 Dy8 O39 84.92(17)
O5 Dy8 O39 77.83(17)
O20 Dy8 O39 111.89(18)
O40 Dy8 O39 57.45(15)
O4 Dy8 O25 73.53(16)
O5 Dy8 O25 143.65(16)
O20 Dy8 O25 70.36(16)
O40 Dy8 O25 62.59(16)
O39 Dy8 O25 117.33(15)
O4 Dy8 N21 85.41(19)
O5 Dy8 N21 110.75(19)
O20 Dy8 N21 75.8(2)
O40 Dy8 N21 120.67(18)
O39 Dy8 N21 170.28(17)
O25 Dy8 N21 58.58(18)
O4 Dy8 N20 84.73(19)
O5 Dy8 N20 75.9(2)
O20 Dy8 N20 110.9(2)
O40 Dy8 N20 169.84(17)
O39 Dy8 N20 119.60(18)
O25 Dy8 N20 116.03(17)
N21 Dy8 N20 60.3(2)
O4 Dy8 O26 72.33(16)
O5 Dy8 O26 70.43(17)
O20 Dy8 O26 143.71(16)
O40 Dy8 O26 116.38(15)
O39 Dy8 O26 61.75(16)
O25 Dy8 O26 145.78(15)
N21 Dy8 O26 115.90(18)
N20 Dy8 O26 58.40(18)
O31 P1 O29 114.1(3)
O31 P1 O30 113.9(3)
O29 P1 O30 102.2(3)
O31 P1 C65 106.3(4)
O29 P1 C65 110.9(4)
O30 P1 C65 109.6(3)
O38 P2 O40 113.5(3)
O38 P2 O39 113.8(3)
O40 P2 O39 102.4(3)
O38 P2 C95 107.0(4)
O40 P2 C95 110.3(4)
O39 P2 C95 109.8(4)
O35 P3 O36 113.7(3)
O35 P3 O37 114.4(3)
O36 P3 O37 101.6(3)
O35 P3 C85 105.0(4)
O36 P3 C85 111.0(3)
O37 P3 C85 111.3(3)
O32 P4 O34 114.2(3)
O32 P4 O33 113.5(3)
O34 P4 O33 101.8(3)
O32 P4 C75 106.5(4)
O34 P4 C75 111.1(3)
O33 P4 C75 109.8(4)
O5 C1 O6 125.7(7)
O5 C1 C2 117.6(7)
O6 C1 C2 116.7(7)
C1 C2 H2A 109.5
C1 C2 H2B 109.5
H2A C2 H2B 109.5
C1 C2 H2C 109.5
H2A C2 H2C 109.5
H2B C2 H2C 109.5
O8 C3 O7 124.0(7)
O8 C3 C4 117.8(7)
O7 C3 C4 118.3(7)
C3 C4 H4A 109.5
C3 C4 H4B 109.5
H4A C4 H4B 109.5
C3 C4 H4C 109.5
H4A C4 H4C 109.5
H4B C4 H4C 109.5
O10 C5 O9 125.6(7)
O10 C5 C6 117.7(7)
O9 C5 C6 116.7(7)
C5 C6 H6A 109.5
C5 C6 H6B 109.5
H6A C6 H6B 109.5
C5 C6 H6C 109.5
H6A C6 H6C 109.5
H6B C6 H6C 109.5
O11 C7 O12 126.8(7)
O11 C7 C8 118.6(7)
O12 C7 C8 114.5(6)
C7 C8 H8A 109.5
C7 C8 H8B 109.5
H8A C8 H8B 109.5
C7 C8 H8C 109.5
H8A C8 H8C 109.5
H8B C8 H8C 109.5
O13 C9 O14 126.5(7)
O13 C9 C10 118.7(8)
O14 C9 C10 114.7(7)
C9 C10 H10A 109.5
C9 C10 H10B 109.5
H10A C10 H10B 109.5
C9 C10 H10C 109.5
H10A C10 H10C 109.5
H10B C10 H10C 109.5
O16 C11 O15 125.9(7)
O16 C11 C12 118.1(8)
O15 C11 C12 116.0(7)
C11 C12 H12A 109.5
C11 C12 H12B 109.5
H12A C12 H12B 109.5
C11 C12 H12C 109.5
H12A C12 H12C 109.5
H12B C12 H12C 109.5
O18 C13 O17 126.8(7)
O18 C13 C14 118.2(8)
O17 C13 C14 115.0(8)
C13 C14 H14A 109.5
C13 C14 H14B 109.5
H14A C14 H14B 109.5
C13 C14 H14C 109.5
H14A C14 H14C 109.5
H14B C14 H14C 109.5
O19 C15 O20 125.5(7)
O19 C15 C16 116.5(7)
O20 C15 C16 117.9(8)
C15 C16 H16A 109.5
C15 C16 H16B 109.5
H16A C16 H16B 109.5
C15 C16 H16C 109.5
H16A C16 H16C 109.5
H16B C16 H16C 109.5
N1 C17 C18 122.8(8)
N1 C17 H17 118.6
C18 C17 H17 118.6
N2 C18 C17 122.3(8)
N2 C18 H18 118.9
C17 C18 H18 118.9
N2 C19 C20 121.2(8)
N2 C19 H19 119.4
C20 C19 H19 119.4
N1 C20 C19 121.5(7)
N1 C20 C21 116.9(7)
C19 C20 C21 121.5(7)
O21 C21 N3 126.8(7)
O21 C21 C20 117.5(7)
N3 C21 C20 115.7(7)
N4 C22 C23 117.8(8)
N4 C22 H22 121.1
C23 C22 H22 121.1
N5 C23 C22 115.9(7)
N5 C23 H23 122.1
C22 C23 H23 122.1
O22 C24 N6 128.1(7)
O22 C24 C25 117.4(7)
N6 C24 C25 114.5(7)
N7 C25 C26 120.4(8)
N7 C25 C24 118.0(7)
C26 C25 C24 121.6(8)
N8 C26 C25 122.4(10)
N8 C26 H26 118.8
C25 C26 H26 118.8
N8 C27 C28 120.9(8)
N8 C27 H27 119.5
C28 C27 H27 119.5
N7 C28 C27 122.5(8)
N7 C28 H28 118.8
C27 C28 H28 118.8
N25 C29 C30 119.5(7)
N25 C29 H29 120.3
C30 C29 H29 120.3
N26 C30 C29 123.1(8)
N26 C30 H30 118.5
C29 C30 H30 118.5
N26 C31 C32 122.9(8)
N26 C31 H31 118.5
C32 C31 H31 118.5
N25 C32 C31 121.9(7)
N25 C32 C33 114.4(7)
C31 C32 C33 123.7(8)
O27 C33 N27 126.0(7)
O27 C33 C32 118.8(7)
N27 C33 C32 115.2(7)
N28 C34 C35 117.3(8)
N28 C34 H34 121.4
C35 C34 H34 121.4
N29 C35 C34 116.6(8)
N29 C35 H35 121.7
C34 C35 H35 121.7
O28 C36 N30 127.8(7)
O28 C36 C37 119.7(7)
N30 C36 C37 112.5(7)
N32 C37 C38 119.8(7)
N32 C37 C36 115.3(6)
C38 C37 C36 124.8(8)
N31 C38 C37 123.9(9)
N31 C38 H38 118.1
C37 C38 H38 118.1
N31 C39 C40 124.6(8)
N31 C39 H39 117.7
C40 C39 H39 117.7
N32 C40 C39 120.7(8)
N32 C40 H40 119.6
C39 C40 H40 119.6
N9 C41 C42 121.8(7)
N9 C41 H41 119.1
C42 C41 H41 119.1
N10 C42 C41 122.8(7)
N10 C42 H42 118.6
C41 C42 H42 118.6
N10 C43 C44 122.5(8)
N10 C43 H43 118.8
C44 C43 H43 118.8
N9 C44 C43 121.9(7)
N9 C44 C45 115.4(6)
C43 C44 C45 122.7(7)
O23 C45 N11 127.1(7)
O23 C45 C44 118.5(6)
N11 C45 C44 114.3(6)
N12 C46 C47 116.6(8)
N12 C46 H46 121.7
C47 C46 H46 121.7
N13 C47 C46 116.4(8)
N13 C47 H47 121.8
C46 C47 H47 121.8
O24 C48 N14 128.5(7)
O24 C48 C49 117.1(7)
N14 C48 C49 114.4(7)
N15 C49 C50 122.1(7)
N15 C49 C48 116.1(7)
C50 C49 C48 121.8(7)
N16 C50 C49 121.0(8)
N16 C50 H50 119.5
C49 C50 H50 119.5
N16 C51 C52 123.6(8)
N16 C51 H51 118.2
C52 C51 H51 118.2
N15 C52 C51 120.1(8)
N15 C52 H52 119.9
C51 C52 H52 119.9
N23 C53 C54 121.7(7)
N23 C53 H53 119.1
C54 C53 H53 119.1
N24 C54 C53 123.2(7)
N24 C54 H54 118.4
C53 C54 H54 118.4
N24 C55 C56 122.5(8)
N24 C55 H55 118.8
C56 C55 H55 118.8
N23 C56 C55 121.7(7)
N23 C56 C57 116.9(6)
C55 C56 C57 121.4(7)
O25 C57 N22 127.2(6)
O25 C57 C56 117.2(7)
N22 C57 C56 115.6(6)
N21 C58 C59 117.5(8)
N21 C58 H58 121.2
C59 C58 H58 121.2
N20 C59 C58 117.3(8)
N20 C59 H59 121.4
C58 C59 H59 121.4
N19 C60 O26 126.7(7)
N19 C60 C61 115.4(7)
O26 C60 C61 117.8(6)
N17 C61 C62 122.3(7)
N17 C61 C60 115.8(7)
C62 C61 C60 121.9(7)
N18 C62 C61 121.7(8)
N18 C62 H62 119.2
C61 C62 H62 119.2
N18 C63 C64 124.6(8)
N18 C63 H63 117.7
C64 C63 H63 117.7
N17 C64 C63 118.5(8)
N17 C64 H64 120.7
C63 C64 H64 120.7
C70 C65 C66 116.3(10)
C70 C65 P1 125.8(8)
C66 C65 P1 117.8(7)
C67 C66 C65 124.5(10)
C67 C66 H66 117.7
C65 C66 H66 117.7
C68 C67 C66 117.4(12)
C68 C67 H67 121.3
C66 C67 H67 121.3
C67 C68 C69 122.6(13)
C67 C68 H68 118.7
C69 C68 H68 118.7
C74 C69 C68 124.2(12)
C74 C69 C70 117.8(11)
C68 C69 C70 117.9(10)
C65 C70 C71 121.4(11)
C65 C70 C69 121.1(10)
C71 C70 C69 117.5(10)
C72 C71 C70 120.0(11)
C72 C71 H71 120.0
C70 C71 H71 120.0
C71 C72 C73 122.3(12)
C71 C72 H72 118.8
C73 C72 H72 118.8
C74 C73 C72 114.8(12)
C74 C73 H73 122.6
C72 C73 H73 122.6
C69 C74 C73 127.6(13)
C69 C74 H74 116.2
C73 C74 H74 116.2
C84 C75 C76 118.4(9)
C84 C75 P4 126.7(8)
C76 C75 P4 114.9(7)
C77 C76 C75 120.5(10)
C77 C76 H76 119.8
C75 C76 H76 119.8
C76 C77 C78 120.2(13)
C76 C77 H77 119.9
C78 C77 H77 119.9
C79 C78 C77 120.9(13)
C79 C78 H78 119.6
C77 C78 H78 119.6
C78 C79 C80 124.7(11)
C78 C79 C84 120.3(11)
C80 C79 C84 114.9(10)
C81 C80 C79 126.7(11)
C81 C80 H80 116.7
C79 C80 H80 116.7
C80 C81 C82 117.8(11)
C80 C81 H81 121.1
C82 C81 H81 121.1
C81 C82 C83 121.5(12)
C81 C82 H82 119.2
C83 C82 H82 119.2
C84 C83 C82 120.4(9)
C84 C83 H83 119.8
C82 C83 H83 119.8
C75 C84 C83 121.7(9)
C75 C84 C79 119.5(10)
C83 C84 C79 118.7(9)
C94 C85 C86 118.0(8)
C94 C85 P3 123.7(7)
C86 C85 P3 118.3(7)
C87 C86 C85 121.8(9)
C87 C86 H86 119.1
C85 C86 H86 119.1
C88 C87 C86 122.0(10)
C88 C87 H87 119.0
C86 C87 H87 119.0
C87 C88 C89 120.3(10)
C87 C88 H88 119.8
C89 C88 H88 119.8
C90 C89 C94 120.8(10)
C90 C89 C88 122.5(10)
C94 C89 C88 116.6(9)
C91 C90 C89 121.4(11)
C91 C90 H90 119.3
C89 C90 H90 119.3
C90 C91 C92 118.9(10)
C90 C91 H91 120.6
C92 C91 H91 120.6
C93 C92 C91 124.5(11)
C93 C92 H92 117.8
C91 C92 H92 117.8
C92 C93 C94 117.5(9)
C92 C93 H93 121.2
C94 C93 H93 121.2
C85 C94 C93 122.0(8)
C85 C94 C89 121.2(9)
C93 C94 C89 116.8(8)
C104 C95 C96 118.4(8)
C104 C95 P2 124.6(7)
C96 C95 P2 117.0(7)
C97 C96 C95 122.1(9)
C97 C96 H96 119.0
C95 C96 H96 119.0
C98 C97 C96 119.2(10)
C98 C97 H97 120.4
C96 C97 H97 120.4
C97 C98 C99 121.3(10)
C97 C98 H98 119.3
C99 C98 H98 119.3
C98 C99 C104 120.2(9)
C98 C99 C100 123.9(9)
C104 C99 C100 115.7(9)
C101 C100 C99 124.3(11)
C101 C100 H100 117.8
C99 C100 H100 117.8
C100 C101 C102 118.8(10)
C100 C101 H101 120.6
C102 C101 H101 120.6
C103 C102 C101 121.5(10)
C103 C102 H102 119.3
C101 C102 H102 119.3
C102 C103 C104 120.4(9)
C102 C103 H103 119.8
C104 C103 H103 119.8
C95 C104 C103 122.1(8)
C95 C104 C99 118.7(8)
C103 C104 C99 119.2(8)
C17 N1 C20 116.3(7)
C17 N1 Dy1 129.8(6)
C20 N1 Dy1 113.7(5)
C18 N2 C19 115.7(8)
C21 N3 N4 110.1(6)
C22 N4 N3 114.6(7)
C22 N4 Dy2 122.6(5)
N3 N4 Dy2 122.8(5)
C23 N5 N6 113.9(7)
C23 N5 Dy2 123.6(5)
N6 N5 Dy2 122.5(5)
C24 N6 N5 109.1(6)
C25 N7 C28 116.9(7)
C25 N7 Dy3 113.0(5)
C28 N7 Dy3 129.9(5)
C27 N8 C26 116.5(9)
C41 N9 C44 115.5(6)
C41 N9 Dy5 129.5(5)
C44 N9 Dy5 114.9(5)
C42 N10 C43 115.5(7)
C45 N11 N12 109.0(6)
C46 N12 N11 114.1(7)
C46 N12 Dy6 122.1(6)
N11 N12 Dy6 123.4(5)
C47 N13 N14 113.2(7)
C47 N13 Dy6 122.0(5)
N14 N13 Dy6 124.4(5)
C48 N14 N13 108.1(6)
C52 N15 C49 117.3(7)
C52 N15 Dy7 127.9(5)
C49 N15 Dy7 114.8(5)
C51 N16 C50 116.0(8)
C61 N17 C64 117.6(7)
C61 N17 Dy1 115.0(5)
C64 N17 Dy1 127.4(6)
C63 N18 C62 115.3(8)
C60 N19 N20 111.2(6)
C59 N20 N19 116.5(7)
C59 N20 Dy8 121.7(5)
N19 N20 Dy8 121.7(5)
C58 N21 N22 114.8(7)
C58 N21 Dy8 122.6(5)
N22 N21 Dy8 122.4(5)
C57 N22 N21 109.1(6)
C53 N23 C56 115.9(6)
C53 N23 Dy7 129.0(5)
C56 N23 Dy7 115.1(5)
C54 N24 C55 114.9(7)
C32 N25 C29 116.1(7)
C32 N25 Dy3 115.2(5)
C29 N25 Dy3 128.2(5)
C30 N26 C31 116.5(8)
C33 N27 N28 110.7(6)
C34 N28 N27 115.4(7)
C34 N28 Dy4 120.4(6)
N27 N28 Dy4 122.9(5)
C35 N29 N30 113.4(7)
C35 N29 Dy4 120.9(5)
N30 N29 Dy4 124.4(5)
C36 N30 N29 108.1(6)
C39 N31 C38 114.5(8)
C40 N32 C37 116.5(6)
C40 N32 Dy5 129.5(5)
C37 N32 Dy5 113.6(4)
C1 O5 Dy8 144.7(5)
C1 O6 Dy1 135.1(5)
C3 O7 Dy1 135.7(5)
C3 O8 Dy2 141.8(5)
C5 O9 Dy2 143.9(5)
C5 O10 Dy3 136.3(5)
C7 O11 Dy3 133.7(5)
C7 O12 Dy4 144.7(5)
C9 O13 Dy4 143.6(5)
C9 O14 Dy5 133.6(5)
C11 O15 Dy5 135.6(5)
C11 O16 Dy6 141.8(5)
C13 O17 Dy6 140.7(5)
C13 O18 Dy7 134.9(5)
C15 O19 Dy7 136.4(5)
C15 O20 Dy8 142.8(5)
C21 O21 Dy1 121.8(5)
C21 O21 Dy2 117.2(4)
Dy1 O21 Dy2 108.8(2)
C24 O22 Dy3 121.1(5)
C24 O22 Dy2 115.7(5)
Dy3 O22 Dy2 109.34(19)
C45 O23 Dy5 121.5(4)
C45 O23 Dy6 118.6(4)
Dy5 O23 Dy6 109.40(17)
C48 O24 Dy7 121.7(4)
C48 O24 Dy6 116.6(4)
Dy7 O24 Dy6 108.83(18)
C57 O25 Dy7 120.9(4)
C57 O25 Dy8 118.2(4)
Dy7 O25 Dy8 108.65(18)
C60 O26 Dy1 121.1(4)
C60 O26 Dy8 117.7(4)
Dy1 O26 Dy8 108.4(2)
C33 O27 Dy3 120.0(4)
C33 O27 Dy4 117.1(4)
Dy3 O27 Dy4 108.83(18)
C36 O28 Dy5 119.8(5)
C36 O28 Dy4 116.6(5)
Dy5 O28 Dy4 108.14(17)
P1 O29 Dy1 141.5(3)
P1 O29 Dy2 100.1(2)
Dy1 O29 Dy2 116.6(2)
P1 O30 Dy3 142.2(3)
P1 O30 Dy2 99.0(2)
Dy3 O30 Dy2 117.4(2)
P4 O33 Dy3 142.0(3)
P4 O33 Dy4 100.1(2)
Dy3 O33 Dy4 116.5(2)
P4 O34 Dy5 142.4(3)
P4 O34 Dy4 100.1(2)
Dy5 O34 Dy4 115.4(2)
P3 O36 Dy5 140.9(3)
P3 O36 Dy6 100.4(2)
Dy5 O36 Dy6 116.9(2)
P3 O37 Dy7 141.5(3)
P3 O37 Dy6 100.0(2)
Dy7 O37 Dy6 117.1(2)
P2 O39 Dy1 142.0(3)
P2 O39 Dy8 98.7(2)
Dy1 O39 Dy8 117.0(2)
P2 O40 Dy7 141.3(3)
P2 O40 Dy8 99.7(2)
Dy7 O40 Dy8 116.6(2)

loop_
_geom_bond_atom_site_label_1
_geom_bond_atom_site_label_2
_geom_bond_distance
Dy1 O39 2.243(5)
Dy1 O29 2.271(5)
Dy1 O6 2.324(5)
Dy1 O7 2.345(5)
Dy1 O21 2.349(5)
Dy1 O26 2.369(5)
Dy1 N17 2.565(7)
Dy1 N1 2.571(7)
Dy2 O1 2.254(5)
Dy2 O9 2.308(5)
Dy2 O8 2.314(5)
Dy2 O29 2.486(5)
Dy2 O30 2.509(5)
Dy2 N5 2.592(7)
Dy2 N4 2.603(7)
Dy2 O22 2.619(5)
Dy2 O21 2.628(5)
Dy3 O30 2.248(5)
Dy3 O33 2.268(5)
Dy3 O10 2.330(5)
Dy3 O27 2.349(5)
Dy3 O11 2.351(5)
Dy3 O22 2.364(5)
Dy3 N25 2.556(7)
Dy3 N7 2.602(6)
Dy4 O2 2.268(5)
Dy4 O12 2.304(5)
Dy4 O13 2.308(5)
Dy4 O33 2.486(5)
Dy4 O34 2.503(5)
Dy4 N29 2.555(6)
Dy4 N28 2.578(7)
Dy4 O27 2.621(5)
Dy4 O28 2.630(5)
Dy5 O36 2.272(5)
Dy5 O34 2.292(5)
Dy5 O14 2.309(5)
Dy5 O15 2.330(5)
Dy5 O28 2.374(5)
Dy5 O23 2.380(5)
Dy5 N9 2.564(6)
Dy5 N32 2.590(6)
Dy6 O3 2.261(5)
Dy6 O17 2.308(5)
Dy6 O16 2.321(5)
Dy6 O36 2.484(5)
Dy6 O37 2.494(5)
Dy6 N13 2.573(7)
Dy6 O23 2.585(5)
Dy6 N12 2.592(7)
Dy6 O24 2.633(5)
Dy7 O40 2.265(5)
Dy7 O37 2.281(5)
Dy7 O18 2.323(5)
Dy7 O19 2.329(5)
Dy7 O24 2.375(5)
Dy7 O25 2.399(5)
Dy7 N23 2.555(6)
Dy7 N15 2.573(6)
Dy8 O4 2.258(5)
Dy8 O5 2.290(5)
Dy8 O20 2.308(5)
Dy8 O40 2.503(5)
Dy8 O39 2.504(5)
Dy8 O25 2.595(5)
Dy8 N21 2.595(6)
Dy8 N20 2.617(7)
Dy8 O26 2.622(5)
P1 O31 1.485(5)
P1 O29 1.545(5)
P1 O30 1.549(5)
P1 C65 1.824(10)
P2 O38 1.488(6)
P2 O40 1.528(5)
P2 O39 1.560(5)
P2 C95 1.786(9)
P3 O35 1.494(6)
P3 O36 1.527(5)
P3 O37 1.528(5)
P3 C85 1.786(9)
P4 O32 1.491(6)
P4 O34 1.523(5)
P4 O33 1.547(5)
P4 C75 1.806(9)
C1 O5 1.242(9)
C1 O6 1.268(9)
C1 C2 1.531(11)
C2 H2A 0.9800
C2 H2B 0.9800
C2 H2C 0.9800
C3 O8 1.259(9)
C3 O7 1.271(9)
C3 C4 1.483(13)
C4 H4A 0.9800
C4 H4B 0.9800
C4 H4C 0.9800
C5 O10 1.251(9)
C5 O9 1.270(9)
C5 C6 1.520(12)
C6 H6A 0.9800
C6 H6B 0.9800
C6 H6C 0.9800
C7 O11 1.245(9)
C7 O12 1.258(9)
C7 C8 1.518(10)
C8 H8A 0.9800
C8 H8B 0.9800
C8 H8C 0.9800
C9 O13 1.218(9)
C9 O14 1.284(10)
C9 C10 1.516(12)
C10 H10A 0.9800
C10 H10B 0.9800
C10 H10C 0.9800
C11 O16 1.238(9)
C11 O15 1.265(10)
C11 C12 1.513(13)
C12 H12A 0.9800
C12 H12B 0.9800
C12 H12C 0.9800
C13 O18 1.242(10)
C13 O17 1.289(9)
C13 C14 1.489(13)
C14 H14A 0.9800
C14 H14B 0.9800
C14 H14C 0.9800
C15 O19 1.256(10)
C15 O20 1.259(10)
C15 C16 1.490(11)
C16 H16A 0.9800
C16 H16B 0.9800
C16 H16C 0.9800
C17 N1 1.330(10)
C17 C18 1.371(13)
C17 H17 0.9500
C18 N2 1.345(12)
C18 H18 0.9500
C19 N2 1.352(11)
C19 C20 1.409(12)
C19 H19 0.9500
C20 N1 1.339(10)
C20 C21 1.480(10)
C21 O21 1.287(9)
C21 N3 1.306(10)
C22 N4 1.260(10)
C22 C23 1.454(11)
C22 H22 0.9500
C23 N5 1.272(11)
C23 H23 0.9500
C24 O22 1.291(9)
C24 N6 1.311(11)
C24 C25 1.491(11)
C25 N7 1.321(11)
C25 C26 1.384(13)
C26 N8 1.344(12)
C26 H26 0.9500
C27 N8 1.311(13)
C27 C28 1.385(12)
C27 H27 0.9500
C28 N7 1.332(10)
C28 H28 0.9500
C29 N25 1.362(10)
C29 C30 1.431(12)
C29 H29 0.9500
C30 N26 1.308(11)
C30 H30 0.9500
C31 N26 1.319(11)
C31 C32 1.390(12)
C31 H31 0.9500
C32 N25 1.342(10)
C32 C33 1.478(11)
C33 O27 1.293(9)
C33 N27 1.316(10)
C34 N28 1.252(10)
C34 C35 1.451(12)
C34 H34 0.9500
C35 N29 1.272(11)
C35 H35 0.9500
C36 O28 1.274(9)
C36 N30 1.325(10)
C36 C37 1.476(10)
C37 N32 1.358(10)
C37 C38 1.391(11)
C38 N31 1.322(12)
C38 H38 0.9500
C39 N31 1.314(12)
C39 C40 1.376(12)
C39 H39 0.9500
C40 N32 1.334(9)
C40 H40 0.9500
C41 N9 1.331(9)
C41 C42 1.399(11)
C41 H41 0.9500
C42 N10 1.316(11)
C42 H42 0.9500
C43 N10 1.346(10)
C43 C44 1.373(11)
C43 H43 0.9500
C44 N9 1.354(10)
C44 C45 1.489(10)
C45 O23 1.271(9)
C45 N11 1.319(10)
C46 N12 1.268(11)
C46 C47 1.471(12)
C46 H46 0.9500
C47 N13 1.293(11)
C47 H47 0.9500
C48 O24 1.274(9)
C48 N14 1.307(10)
C48 C49 1.517(10)
C49 N15 1.336(10)
C49 C50 1.401(12)
C50 N16 1.352(11)
C50 H50 0.9500
C51 N16 1.307(12)
C51 C52 1.419(12)
C51 H51 0.9500
C52 N15 1.321(10)
C52 H52 0.9500
C53 N23 1.329(9)
C53 C54 1.373(10)
C53 H53 0.9500
C54 N24 1.322(11)
C54 H54 0.9500
C55 N24 1.336(10)
C55 C56 1.378(11)
C55 H55 0.9500
C56 N23 1.333(10)
C56 C57 1.501(10)
C57 O25 1.277(8)
C57 N22 1.292(10)
C58 N21 1.265(11)
C58 C59 1.451(12)
C58 H58 0.9500
C59 N20 1.274(10)
C59 H59 0.9500
C60 N19 1.273(9)
C60 O26 1.284(9)
C60 C61 1.500(10)
C61 N17 1.337(11)
C61 C62 1.389(12)
C62 N18 1.355(11)
C62 H62 0.9500
C63 N18 1.345(12)
C63 C64 1.391(13)
C63 H63 0.9500
C64 N17 1.378(10)
C64 H64 0.9500
C65 C70 1.331(14)
C65 C66 1.461(14)
C66 C67 1.371(16)
C66 H66 0.9500
C67 C68 1.343(17)
C67 H67 0.9500
C68 C69 1.413(17)
C68 H68 0.9500
C69 C74 1.325(16)
C69 C70 1.467(16)
C70 C71 1.404(16)
C71 C72 1.392(15)
C71 H71 0.9500
C72 C73 1.416(18)
C72 H72 0.9500
C73 C74 1.367(18)
C73 H73 0.9500
C74 H74 0.9500
C75 C84 1.325(13)
C75 C76 1.508(15)
C76 C77 1.348(17)
C76 H76 0.9500
C77 C78 1.406(18)
C77 H77 0.9500
C78 C79 1.348(18)
C78 H78 0.9500
C79 C80 1.388(16)
C79 C84 1.489(15)
C80 C81 1.344(17)
C80 H80 0.9500
C81 C82 1.368(17)
C81 H81 0.9500
C82 C83 1.418(13)
C82 H82 0.9500
C83 C84 1.380(14)
C83 H83 0.9500
C85 C94 1.402(13)
C85 C86 1.400(13)
C86 C87 1.378(13)
C86 H86 0.9500
C87 C88 1.341(14)
C87 H87 0.9500
C88 C89 1.457(15)
C88 H88 0.9500
C89 C90 1.351(14)
C89 C94 1.449(13)
C90 C91 1.343(18)
C90 H90 0.9500
C91 C92 1.380(15)
C91 H91 0.9500
C92 C93 1.347(13)
C92 H92 0.9500
C93 C94 1.437(13)
C93 H93 0.9500
C95 C104 1.402(13)
C95 C96 1.411(13)
C96 C97 1.392(14)
C96 H96 0.9500
C97 C98 1.357(15)
C97 H97 0.9500
C98 C99 1.390(15)
C98 H98 0.9500
C99 C104 1.430(12)
C99 C100 1.449(14)
C100 C101 1.302(16)
C100 H100 0.9500
C101 C102 1.412(15)
C101 H101 0.9500
C102 C103 1.361(12)
C102 H102 0.9500
C103 C104 1.413(12)
C103 H103 0.9500
N3 N4 1.384(9)
N5 N6 1.394(9)
N11 N12 1.375(9)
N13 N14 1.395(9)
N19 N20 1.384(9)
N21 N22 1.398(9)
N27 N28 1.379(9)
N29 N30 1.405(9)

loop_
_geom_hbond_atom_site_label_D
_geom_hbond_atom_site_label_H
_geom_hbond_atom_site_label_A
_geom_hbond_distance_DH
_geom_hbond_distance_HA
_geom_hbond_distance_DA
_geom_hbond_angle_DHA
_geom_hbond_site_symmetry_A
C64 H64 O7 0.95 2.41 2.977(11) 118.2 .
C54 H54 O11 0.95 2.65 3.470(9) 144.5 1_545
C53 H53 O18 0.95 2.38 2.967(9) 119.3 .
C52 H52 O19 0.95 2.39 2.976(10) 119.5 .
C42 H42 O7 0.95 2.41 3.303(10) 156.7 1_455
C41 H41 O14 0.95 2.42 2.989(9) 118.0 .
C40 H40 O15 0.95 2.46 3.020(10) 117.9 .
C35 H35 N24 0.95 2.35 3.240(11) 155.8 2_665
C29 H29 O10 0.95 2.43 2.992(10) 117.8 .
C28 H28 O11 0.95 2.39 2.968(10) 118.9 .
C22 H22 N2 0.95 2.70 3.162(11) 110.8 2_776
C17 H17 O6 0.95 2.41 2.988(11) 119.1 .
C2 H2B O14 0.98 2.59 3.460(10) 148.4 1_655

loop_
_geom_torsion_atom_site_label_1
_geom_torsion_atom_site_label_2
_geom_torsion_atom_site_label_3
_geom_torsion_atom_site_label_4
_geom_torsion
N1 C17 C18 N2 -3.2(14)
N2 C19 C20 N1 -3.5(13)
N2 C19 C20 C21 176.4(8)
N1 C20 C21 O21 10.1(11)
C19 C20 C21 O21 -169.9(7)
N1 C20 C21 N3 -168.4(7)
C19 C20 C21 N3 11.6(11)
N4 C22 C23 N5 0.6(11)
O22 C24 C25 N7 -13.1(12)
N6 C24 C25 N7 167.6(8)
O22 C24 C25 C26 165.7(9)
N6 C24 C25 C26 -13.7(13)
N7 C25 C26 N8 -6.7(17)
C24 C25 C26 N8 174.6(10)
N8 C27 C28 N7 -0.5(15)
N25 C29 C30 N26 0.1(12)
N26 C31 C32 N25 1.6(13)
N26 C31 C32 C33 -179.3(8)
N25 C32 C33 O27 -12.8(10)
C31 C32 C33 O27 168.0(7)
N25 C32 C33 N27 165.9(7)
C31 C32 C33 N27 -13.3(11)
N28 C34 C35 N29 0.6(12)
O28 C36 C37 N32 13.8(10)
N30 C36 C37 N32 -164.6(6)
O28 C36 C37 C38 -169.8(7)
N30 C36 C37 C38 11.8(11)
N32 C37 C38 N31 -3.5(13)
C36 C37 C38 N31 -179.7(8)
N31 C39 C40 N32 0.2(13)
N9 C41 C42 N10 -0.2(13)
N10 C43 C44 N9 4.6(13)
N10 C43 C44 C45 -176.3(7)
N9 C44 C45 O23 18.2(10)
C43 C44 C45 O23 -161.0(7)
N9 C44 C45 N11 -159.8(7)
C43 C44 C45 N11 21.0(11)
N12 C46 C47 N13 -0.3(14)
O24 C48 C49 N15 -15.6(10)
N14 C48 C49 N15 162.7(7)
O24 C48 C49 C50 166.1(8)
N14 C48 C49 C50 -15.6(11)
N15 C49 C50 N16 -0.3(13)
C48 C49 C50 N16 177.9(8)
N16 C51 C52 N15 -0.7(14)
N23 C53 C54 N24 3.1(11)
N24 C55 C56 N23 -0.5(12)
N24 C55 C56 C57 179.6(7)
N23 C56 C57 O25 -13.5(10)
C55 C56 C57 O25 166.5(7)
N23 C56 C57 N22 165.5(7)
C55 C56 C57 N22 -14.6(10)
N21 C58 C59 N20 1.4(12)
N19 C60 C61 N17 -161.8(7)
O26 C60 C61 N17 17.4(10)
N19 C60 C61 C62 18.6(11)
O26 C60 C61 C62 -162.2(7)
N17 C61 C62 N18 1.6(12)
C60 C61 C62 N18 -178.8(7)
N18 C63 C64 N17 1.6(13)
O31 P1 C65 C70 -179.6(8)
O29 P1 C65 C70 -55.1(9)
O30 P1 C65 C70 57.0(9)
O31 P1 C65 C66 3.3(8)
O29 P1 C65 C66 127.8(6)
O30 P1 C65 C66 -120.1(7)
C70 C65 C66 C67 2.3(14)
P1 C65 C66 C67 179.7(8)
C65 C66 C67 C68 -2.8(16)
C66 C67 C68 C69 2.3(17)
C67 C68 C69 C74 -179.3(12)
C67 C68 C69 C70 -1.2(16)
C66 C65 C70 C71 179.8(9)
P1 C65 C70 C71 2.7(14)
C66 C65 C70 C69 -1.1(13)
P1 C65 C70 C69 -178.2(7)
C74 C69 C70 C65 178.9(10)
C68 C69 C70 C65 0.7(15)
C74 C69 C70 C71 -2.0(15)
C68 C69 C70 C71 179.8(9)
C65 C70 C71 C72 -179.0(10)
C69 C70 C71 C72 1.9(15)
C70 C71 C72 C73 -1.1(17)
C71 C72 C73 C74 0.5(17)
C68 C69 C74 C73 179.7(12)
C70 C69 C74 C73 1.6(19)
C72 C73 C74 C69 -0.8(19)
O32 P4 C75 C84 -179.6(8)
O34 P4 C75 C84 -54.6(9)
O33 P4 C75 C84 57.2(9)
O32 P4 C75 C76 2.0(8)
O34 P4 C75 C76 126.9(7)
O33 P4 C75 C76 -121.3(7)
C84 C75 C76 C77 2.4(15)
P4 C75 C76 C77 -178.9(10)
C75 C76 C77 C78 -3.7(19)
C76 C77 C78 C79 0(2)
C77 C78 C79 C80 179.7(13)
C77 C78 C79 C84 4(2)
C78 C79 C80 C81 -175.8(13)
C84 C79 C80 C81 -0.1(19)
C79 C80 C81 C82 0(2)
C80 C81 C82 C83 -1.0(18)
C81 C82 C83 C84 2.2(16)
C76 C75 C84 C83 179.3(9)
P4 C75 C84 C83 0.9(14)
C76 C75 C84 C79 2.0(14)
P4 C75 C84 C79 -176.4(7)
C82 C83 C84 C75 -179.7(9)
C82 C83 C84 C79 -2.3(14)
C78 C79 C84 C75 -5.4(17)
C80 C79 C84 C75 178.7(10)
C78 C79 C84 C83 177.2(11)
C80 C79 C84 C83 1.3(15)
O35 P3 C85 C94 -177.8(7)
O36 P3 C85 C94 -54.5(8)
O37 P3 C85 C94 57.9(8)
O35 P3 C85 C86 4.3(8)
O36 P3 C85 C86 127.6(7)
O37 P3 C85 C86 -120.0(7)
C94 C85 C86 C87 -0.1(13)
P3 C85 C86 C87 177.9(7)
C85 C86 C87 C88 2.3(15)
C86 C87 C88 C89 -1.5(15)
C87 C88 C89 C90 -178.7(10)
C87 C88 C89 C94 -1.3(13)
C94 C89 C90 C91 1.6(15)
C88 C89 C90 C91 178.9(9)
C89 C90 C91 C92 -1.6(16)
C90 C91 C92 C93 -0.3(16)
C91 C92 C93 C94 2.0(15)
C86 C85 C94 C93 178.0(8)
P3 C85 C94 C93 0.1(12)
C86 C85 C94 C89 -2.8(12)
P3 C85 C94 C89 179.3(6)
C92 C93 C94 C85 177.4(8)
C92 C93 C94 C89 -1.9(12)
C90 C89 C94 C85 -179.1(9)
C88 C89 C94 C85 3.4(12)
C90 C89 C94 C93 0.1(13)
C88 C89 C94 C93 -177.3(8)
O38 P2 C95 C104 177.5(7)
O40 P2 C95 C104 53.6(9)
O39 P2 C95 C104 -58.5(9)
O38 P2 C95 C96 -1.7(8)
O40 P2 C95 C96 -125.6(7)
O39 P2 C95 C96 122.3(7)
C104 C95 C96 C97 0.3(14)
P2 C95 C96 C97 179.5(8)
C95 C96 C97 C98 1.4(16)
C96 C97 C98 C99 -4.0(17)
C97 C98 C99 C104 5.0(17)
C97 C98 C99 C100 -179.5(10)
C98 C99 C100 C101 -178.0(11)
C104 C99 C100 C101 -2.3(15)
C99 C100 C101 C102 1.2(17)
C100 C101 C102 C103 -0.3(15)
C101 C102 C103 C104 0.8(13)
C96 C95 C104 C103 178.9(8)
P2 C95 C104 C103 -0.3(13)
C96 C95 C104 C99 0.6(13)
P2 C95 C104 C99 -178.6(7)
C102 C103 C104 C95 179.8(8)
C102 C103 C104 C99 -2.0(13)
C98 C99 C104 C95 -3.2(14)
C100 C99 C104 C95 -179.1(9)
C98 C99 C104 C103 178.5(9)
C100 C99 C104 C103 2.6(13)
C18 C17 N1 C20 2.3(11)
C18 C17 N1 Dy1 176.8(6)
C19 C20 N1 C17 1.0(11)
C21 C20 N1 C17 -178.9(7)
C19 C20 N1 Dy1 -174.4(6)
C21 C20 N1 Dy1 5.6(8)
C17 C18 N2 C19 0.6(13)
C20 C19 N2 C18 2.6(12)
O21 C21 N3 N4 -1.3(11)
C20 C21 N3 N4 177.1(6)
C23 C22 N4 N3 -178.8(7)
C23 C22 N4 Dy2 2.5(10)
C21 N3 N4 C22 164.9(7)
C21 N3 N4 Dy2 -16.4(8)
C22 C23 N5 N6 178.7(7)
C22 C23 N5 Dy2 -3.5(10)
O22 C24 N6 N5 2.9(12)
C25 C24 N6 N5 -177.8(7)
C23 N5 N6 C24 -165.2(7)
Dy2 N5 N6 C24 17.0(9)
C26 C25 N7 C28 2.2(13)
C24 C25 N7 C28 -179.0(7)
C26 C25 N7 Dy3 178.2(8)
C24 C25 N7 Dy3 -3.1(10)
C27 C28 N7 C25 1.2(12)
C27 C28 N7 Dy3 -174.0(6)
C28 C27 N8 C26 -3.6(16)
C25 C26 N8 C27 7.2(17)
C42 C41 N9 C44 1.5(11)
C42 C41 N9 Dy5 -175.2(5)
C43 C44 N9 C41 -3.5(11)
C45 C44 N9 C41 177.3(6)
C43 C44 N9 Dy5 173.6(6)
C45 C44 N9 Dy5 -5.6(8)
C41 C42 N10 C43 0.9(12)
C44 C43 N10 C42 -3.0(12)
O23 C45 N11 N12 -0.4(11)
C44 C45 N11 N12 177.4(6)
C47 C46 N12 N11 -175.4(8)
C47 C46 N12 Dy6 11.7(12)
C45 N11 N12 C46 173.2(8)
C45 N11 N12 Dy6 -14.0(8)
C46 C47 N13 N14 176.0(8)
C46 C47 N13 Dy6 -11.3(12)
O24 C48 N14 N13 1.2(11)
C49 C48 N14 N13 -176.8(6)
C47 N13 N14 C48 -171.7(8)
Dy6 N13 N14 C48 15.9(9)
C51 C52 N15 C49 0.0(11)
C51 C52 N15 Dy7 -177.9(6)
C50 C49 N15 C52 0.4(11)
C48 C49 N15 C52 -177.8(7)
C50 C49 N15 Dy7 178.6(6)
C48 C49 N15 Dy7 0.4(8)
C52 C51 N16 C50 0.8(14)
C49 C50 N16 C51 -0.3(13)
C62 C61 N17 C64 -0.8(11)
C60 C61 N17 C64 179.6(7)
C62 C61 N17 Dy1 176.8(6)
C60 C61 N17 Dy1 -2.8(8)
C63 C64 N17 C61 -0.7(11)
C63 C64 N17 Dy1 -177.9(6)
C64 C63 N18 C62 -0.8(13)
C61 C62 N18 C63 -0.8(12)
O26 C60 N19 N20 -1.5(11)
C61 C60 N19 N20 177.6(6)
C58 C59 N20 N19 -177.7(7)
C58 C59 N20 Dy8 4.8(10)
C60 N19 N20 C59 166.7(7)
C60 N19 N20 Dy8 -15.8(8)
C59 C58 N21 N22 177.3(7)
C59 C58 N21 Dy8 -7.1(11)
O25 C57 N22 N21 0.4(10)
C56 C57 N22 N21 -178.5(6)
C58 N21 N22 C57 -166.9(7)
Dy8 N21 N22 C57 17.4(8)
C54 C53 N23 C56 -2.1(10)
C54 C53 N23 Dy7 -178.8(5)
C55 C56 N23 C53 0.9(10)
C57 C56 N23 C53 -179.2(6)
C55 C56 N23 Dy7 178.0(6)
C57 C56 N23 Dy7 -2.0(8)
C53 C54 N24 C55 -2.5(11)
C56 C55 N24 C54 1.2(11)
C31 C32 N25 C29 -0.6(11)
C33 C32 N25 C29 -179.8(6)
C31 C32 N25 Dy3 172.9(6)
C33 C32 N25 Dy3 -6.3(8)
C30 C29 N25 C32 -0.2(10)
C30 C29 N25 Dy3 -172.7(5)
C29 C30 N26 C31 0.7(13)
C32 C31 N26 C30 -1.6(13)
O27 C33 N27 N28 -0.3(11)
C32 C33 N27 N28 -178.9(6)
C35 C34 N28 N27 175.6(7)
C35 C34 N28 Dy4 -16.5(10)
C33 N27 N28 C34 -175.6(7)
C33 N27 N28 Dy4 16.8(8)
C34 C35 N29 N30 -176.5(7)
C34 C35 N29 Dy4 15.8(11)
O28 C36 N30 N29 -1.8(11)
C37 C36 N30 N29 176.5(6)
C35 N29 N30 C36 177.2(7)
Dy4 N29 N30 C36 -15.6(8)
C40 C39 N31 C38 -1.7(13)
C37 C38 N31 C39 3.3(13)
C39 C40 N32 C37 -0.2(10)
C39 C40 N32 Dy5 171.5(5)
C38 C37 N32 C40 1.7(10)
C36 C37 N32 C40 178.2(6)
C38 C37 N32 Dy5 -171.3(6)
C36 C37 N32 Dy5 5.3(7)
O6 C1 O5 Dy8 16.0(16)
C2 C1 O5 Dy8 -166.0(7)
O5 C1 O6 Dy1 -8.8(14)
C2 C1 O6 Dy1 173.3(6)
O8 C3 O7 Dy1 -25.5(14)
C4 C3 O7 Dy1 155.8(7)
O7 C3 O8 Dy2 30.8(15)
C4 C3 O8 Dy2 -150.5(8)
O10 C5 O9 Dy2 -13.3(15)
C6 C5 O9 Dy2 164.6(7)
O9 C5 O10 Dy3 5.6(13)
C6 C5 O10 Dy3 -172.3(7)
O12 C7 O11 Dy3 -10.4(13)
C8 C7 O11 Dy3 166.7(5)
O11 C7 O12 Dy4 0.8(15)
C8 C7 O12 Dy4 -176.5(6)
O14 C9 O13 Dy4 27.4(14)
C10 C9 O13 Dy4 -149.5(7)
O13 C9 O14 Dy5 -14.5(12)
C10 C9 O14 Dy5 162.5(6)
O16 C11 O15 Dy5 -21.2(13)
C12 C11 O15 Dy5 159.4(6)
O15 C11 O16 Dy6 24.2(14)
C12 C11 O16 Dy6 -156.4(7)
O18 C13 O17 Dy6 -28.9(13)
C14 C13 O17 Dy6 149.0(7)
O17 C13 O18 Dy7 22.8(13)
C14 C13 O18 Dy7 -155.1(7)
O20 C15 O19 Dy7 14.6(14)
C16 C15 O19 Dy7 -169.6(6)
O19 C15 O20 Dy8 -19.0(16)
C16 C15 O20 Dy8 165.3(7)
N3 C21 O21 Dy1 155.2(6)
C20 C21 O21 Dy1 -23.1(9)
N3 C21 O21 Dy2 17.2(10)
C20 C21 O21 Dy2 -161.2(5)
N6 C24 O22 Dy3 -156.1(7)
C25 C24 O22 Dy3 24.7(10)
N6 C24 O22 Dy2 -20.0(11)
C25 C24 O22 Dy2 160.7(6)
N11 C45 O23 Dy5 155.0(6)
C44 C45 O23 Dy5 -22.7(8)
N11 C45 O23 Dy6 14.0(10)
C44 C45 O23 Dy6 -163.7(5)
N14 C48 O24 Dy7 -153.3(7)
C49 C48 O24 Dy7 24.7(9)
N14 C48 O24 Dy6 -16.1(10)
C49 C48 O24 Dy6 161.9(5)
N22 C57 O25 Dy7 -155.2(6)
C56 C57 O25 Dy7 23.7(8)
N22 C57 O25 Dy8 -17.2(10)
C56 C57 O25 Dy8 161.6(5)
N19 C60 O26 Dy1 154.5(6)
C61 C60 O26 Dy1 -24.6(8)
N19 C60 O26 Dy8 17.4(10)
C61 C60 O26 Dy8 -161.6(5)
N27 C33 O27 Dy3 -150.7(6)
C32 C33 O27 Dy3 27.8(9)
N27 C33 O27 Dy4 -15.1(10)
C32 C33 O27 Dy4 163.4(5)
N30 C36 O28 Dy5 150.1(7)
C37 C36 O28 Dy5 -28.1(8)
N30 C36 O28 Dy4 16.6(10)
C37 C36 O28 Dy4 -161.6(5)
O31 P1 O29 Dy1 49.1(6)
O30 P1 O29 Dy1 172.5(4)
C65 P1 O29 Dy1 -70.9(6)
O31 P1 O29 Dy2 -113.7(3)
O30 P1 O29 Dy2 9.7(3)
C65 P1 O29 Dy2 126.4(3)
O31 P1 O30 Dy3 -50.3(6)
O29 P1 O30 Dy3 -173.8(4)
C65 P1 O30 Dy3 68.5(6)
O31 P1 O30 Dy2 114.0(3)
O29 P1 O30 Dy2 -9.6(3)
C65 P1 O30 Dy2 -127.2(3)
O32 P4 O33 Dy3 -50.4(5)
O34 P4 O33 Dy3 -173.6(4)
C75 P4 O33 Dy3 68.6(6)
O32 P4 O33 Dy4 114.3(3)
O34 P4 O33 Dy4 -8.9(3)
C75 P4 O33 Dy4 -126.7(3)
O32 P4 O34 Dy5 47.3(6)
O33 P4 O34 Dy5 170.0(4)
C75 P4 O34 Dy5 -73.2(6)
O32 P4 O34 Dy4 -113.8(3)
O33 P4 O34 Dy4 8.9(3)
C75 P4 O34 Dy4 125.7(4)
O35 P3 O36 Dy5 49.0(6)
O37 P3 O36 Dy5 172.5(4)
C85 P3 O36 Dy5 -69.1(6)
O35 P3 O36 Dy6 -113.8(3)
O37 P3 O36 Dy6 9.7(3)
C85 P3 O36 Dy6 128.1(3)
O35 P3 O37 Dy7 -51.6(6)
O36 P3 O37 Dy7 -174.6(4)
C85 P3 O37 Dy7 67.2(6)
O35 P3 O37 Dy6 113.3(3)
O36 P3 O37 Dy6 -9.7(3)
C85 P3 O37 Dy6 -127.9(3)
O38 P2 O39 Dy1 49.6(6)
O40 P2 O39 Dy1 172.5(4)
C95 P2 O39 Dy1 -70.3(6)
O38 P2 O39 Dy8 -110.7(3)
O40 P2 O39 Dy8 12.2(3)
C95 P2 O39 Dy8 129.3(3)
O38 P2 O40 Dy7 -49.1(6)
O39 P2 O40 Dy7 -172.2(4)
C95 P2 O40 Dy7 71.0(6)
O38 P2 O40 Dy8 110.9(3)
O39 P2 O40 Dy8 -12.2(3)
C95 P2 O40 Dy8 -129.0(4)
